data_7047228
loop_
_publ_author_name
'Boccalini, Alberto'
'Dyson, Paul'
'Femoni, Cristina'
'Iapalucci, Maria Carmela'
'Ruggieri, Silvia'
'Zacchini, Stefano'

_publ_section_title
;
 Insertion of germanium atoms in high-nuclearity rhodium carbonyl
 compounds: synthesis, characterization and preliminary biological
 activity of the heterometallic [Rh13Ge(CO)25]3-, [Rh14Ge2(CO)30]2- and
 [Rh12Ge(CO)27]4- cluster anions.
;
_journal_name_full 'Dalton Transactions'
_journal_paper_doi 10.1039/C8DT02466A
_journal_year 2018
_chemical_formula_sum 'C63 H86 Ge N6 O27 Rh12'
_chemical_formula_weight 2666.88
_chemical_properties_physical Air-sensitive
_space_group_crystal_system triclinic
_space_group_IT_number 2
_space_group_name_Hall '-P 1'
_space_group_name_H-M_alt 'P -1'
_symmetry_space_group_name_Hall '-P 1'
_symmetry_space_group_name_H-M 'P -1'
_atom_sites_solution_hydrogens geom
_audit_creation_method SHELXL-2014/7
_audit_update_record
;
2018-06-13 deposited with the CCDC.
2018-08-08 downloaded from the CCDC.
;
_cell_angle_alpha 119.285(3)
_cell_angle_beta 98.012(4)
_cell_angle_gamma 95.078(4)
_cell_formula_units_Z 4
_cell_length_a 13.279(3)
_cell_length_b 26.614(5)
_cell_length_c 27.049(5)
_cell_measurement_reflns_used 9377
_cell_measurement_temperature 77(2)
_cell_measurement_theta_max 33.500
_cell_measurement_theta_min 2.326
_cell_volume 8119(3)
_computing_structure_refinement 'SHELXL-2014/7 (Sheldrick, 2014)'
_diffrn_ambient_temperature 100(2)
_diffrn_measured_fraction_theta_full 0.998
_diffrn_measured_fraction_theta_max 0.960
_diffrn_measurement_device_type 'CMOS AREA DETECTOR'
_diffrn_measurement_method 'OMEGA SCANS'
_diffrn_radiation_type MoK\a
_diffrn_radiation_wavelength 0.71073
_diffrn_reflns_av_R_equivalents 0.0543
_diffrn_reflns_av_unetI/netI 0.0604
_diffrn_reflns_Laue_measured_fraction_full 0.998
_diffrn_reflns_Laue_measured_fraction_max 0.960
_diffrn_reflns_limit_h_max 15
_diffrn_reflns_limit_h_min -15
_diffrn_reflns_limit_k_max 31
_diffrn_reflns_limit_k_min -31
_diffrn_reflns_limit_l_max 32
_diffrn_reflns_limit_l_min -32
_diffrn_reflns_number 76284
_diffrn_reflns_point_group_measured_fraction_full 0.998
_diffrn_reflns_point_group_measured_fraction_max 0.960
_diffrn_reflns_theta_full 24.999
_diffrn_reflns_theta_max 24.999
_diffrn_reflns_theta_min 1.521
_exptl_absorpt_coefficient_mu 2.810
_exptl_absorpt_correction_type 'EMPIRICAL SADABS'
_exptl_crystal_colour BLACK
_exptl_crystal_density_diffrn 2.182
_exptl_crystal_description PRISMATIC
_exptl_crystal_F_000 5176
_exptl_crystal_size_max 0.200
_exptl_crystal_size_mid 0.180
_exptl_crystal_size_min 0.120
_exptl_transmission_factor_max 0.690
_exptl_transmission_factor_min 0.570
_refine_diff_density_max 2.892
_refine_diff_density_min -2.092
_refine_diff_density_rms 0.295
_refine_ls_extinction_method none
_refine_ls_goodness_of_fit_ref 1.088
_refine_ls_hydrogen_treatment constr
_refine_ls_matrix_type full
_refine_ls_number_parameters 2029
_refine_ls_number_reflns 27668
_refine_ls_number_restraints 658
_refine_ls_restrained_S_all 1.077
_refine_ls_R_factor_all 0.0784
_refine_ls_R_factor_gt 0.0726
_refine_ls_shift/su_max 0.001
_refine_ls_shift/su_mean 0.000
_refine_ls_structure_factor_coef Fsqd
_refine_ls_weighting_details 'w=1/[\s^2^(Fo^2^)+(0.0628P)^2^+646.3442P] where P=(Fo^2^+2Fc^2^)/3'
_refine_ls_weighting_scheme calc
_refine_ls_wR_factor_gt 0.2044
_refine_ls_wR_factor_ref 0.2114
_reflns_Friedel_coverage 0.000
_reflns_number_gt 26055
_reflns_number_total 27668
_reflns_threshold_expression 'I > 2\s(I)'
_cod_data_source_file c8dt02466a2.cif
_cod_data_source_block P-1
_cod_database_code 7047228
_shelx_shelxl_version_number 2014/7
_shelx_space_group_comment
;
The symmetry employed for this shelxl refinement is uniquely defined
by the following loop, which should always be used as a source of
symmetry information in preference to the above space-group names.
They are only intended as comments.
;
_shelx_estimated_absorpt_t_min 0.603
_shelx_estimated_absorpt_t_max 0.729

loop_
_space_group_symop_operation_xyz
'x, y, z'
'-x, -y, -z'

loop_
_atom_site_label
_atom_site_type_symbol
_atom_site_fract_x
_atom_site_fract_y
_atom_site_fract_z
_atom_site_U_iso_or_equiv
_atom_site_adp_type
_atom_site_occupancy
_atom_site_site_symmetry_order
_atom_site_calc_flag
_atom_site_refinement_flags_posn
_atom_site_refinement_flags_adp
_atom_site_refinement_flags_occupancy
_atom_site_disorder_assembly
_atom_site_disorder_group
Ge1 Ge 0.29914(12) 0.73447(7) 0.48265(7) 0.0052(3) Uani 1 1 d . . . . .
Rh1 Rh 0.17578(9) 0.81195(5) 0.46457(5) 0.0075(2) Uani 1 1 d . . . . .
Rh2 Rh 0.28174(9) 0.72225(5) 0.58140(5) 0.0087(2) Uani 1 1 d . . . . .
Rh3 Rh 0.32991(9) 0.63800(5) 0.39142(5) 0.0079(2) Uani 1 1 d . . . . .
Rh4 Rh 0.26947(9) 0.83036(5) 0.57546(5) 0.0071(2) Uani 1 1 d . . . . .
Rh5 Rh 0.40443(9) 0.83328(5) 0.49889(5) 0.0075(2) Uani 1 1 d . . . . .
Rh6 Rh 0.19040(9) 0.63443(5) 0.46434(5) 0.0082(2) Uani 1 1 d . . . . .
Rh7 Rh 0.50175(9) 0.73198(5) 0.45227(5) 0.0082(2) Uani 1 1 d . . . . .
Rh8 Rh 0.09300(9) 0.74155(5) 0.50575(5) 0.0075(2) Uani 1 1 d . . . . .
Rh9 Rh 0.13997(9) 0.68794(5) 0.39294(5) 0.0077(2) Uani 1 1 d . . . . .
Rh10 Rh 0.45973(9) 0.78154(5) 0.57086(5) 0.0079(2) Uani 1 1 d . . . . .
Rh11 Rh 0.40876(9) 0.65644(5) 0.50835(5) 0.0083(2) Uani 1 1 d . . . . .
Rh12 Rh 0.33441(9) 0.74077(5) 0.38197(5) 0.0087(2) Uani 1 1 d . . . . .
C1 C 0.4777(13) 0.6382(7) 0.3964(7) 0.011(2) Uani 1 1 d . U . . .
O1 O 0.5357(9) 0.6068(5) 0.3768(5) 0.017(2) Uani 1 1 d . U . . .
C2 C 0.4987(13) 0.6015(8) 0.4927(8) 0.016(3) Uani 1 1 d . U . . .
O2 O 0.5477(9) 0.5662(5) 0.4843(6) 0.020(2) Uani 1 1 d . U . . .
C3 C 0.2897(13) 0.5840(7) 0.4679(7) 0.014(3) Uani 1 1 d . U . . .
O3 O 0.2839(9) 0.5351(5) 0.4582(5) 0.016(2) Uani 1 1 d . U . . .
C4 C 0.3741(13) 0.6666(7) 0.5822(7) 0.012(3) Uani 1 1 d . U . . .
O4 O 0.3989(9) 0.6471(5) 0.6135(5) 0.013(2) Uani 1 1 d . U . . .
C5 C 0.6443(13) 0.7295(8) 0.4668(8) 0.019(3) Uani 1 1 d . U . . .
O5 O 0.7320(9) 0.7300(6) 0.4730(6) 0.021(2) Uani 1 1 d . U . . .
C6 C 0.5456(13) 0.7236(8) 0.5615(8) 0.015(3) Uani 1 1 d . U . . .
O6 O 0.6312(9) 0.7193(5) 0.5774(6) 0.018(2) Uani 1 1 d . U . . .
C7 C 0.2894(16) 0.5565(8) 0.3473(8) 0.022(3) Uani 1 1 d . U . . .
O7 O 0.2686(11) 0.5055(5) 0.3200(6) 0.026(3) Uani 1 1 d . U . . .
C8 C 0.3061(13) 0.6496(7) 0.3245(7) 0.014(2) Uani 1 1 d . U . . .
O8 O 0.2922(9) 0.6203(5) 0.2725(5) 0.017(2) Uani 1 1 d . U . . .
C9 C 0.0958(14) 0.5720(7) 0.4019(8) 0.020(3) Uani 1 1 d . U . . .
O9 O 0.0376(10) 0.5324(5) 0.3623(6) 0.022(2) Uani 1 1 d . U . . .
C10 C 0.0832(14) 0.6249(8) 0.3182(8) 0.022(3) Uani 1 1 d . U . . .
O10 O 0.0389(10) 0.5875(6) 0.2728(6) 0.027(3) Uani 1 1 d . U . . .
C11 C 0.0146(13) 0.6777(7) 0.4222(7) 0.015(3) Uani 1 1 d . U . . .
O11 O -0.0701(9) 0.6510(5) 0.4027(5) 0.016(2) Uani 1 1 d . U . . .
C12 C 0.0990(14) 0.7493(8) 0.3754(8) 0.016(3) Uani 1 1 d . U . . .
O12 O 0.0498(10) 0.7544(5) 0.3404(5) 0.018(2) Uani 1 1 d . U . . .
C13 C 0.0369(13) 0.7985(7) 0.4845(8) 0.015(3) Uani 1 1 d . U . . .
O13 O -0.0411(9) 0.8176(5) 0.4848(6) 0.017(2) Uani 1 1 d . U . . .
C14 C 0.1640(14) 0.8684(8) 0.4414(7) 0.016(3) Uani 1 1 d . U . . .
O14 O 0.1515(10) 0.9032(5) 0.4295(5) 0.019(2) Uani 1 1 d . U . . .
C15 C 0.2168(13) 0.8834(7) 0.5494(7) 0.012(2) Uani 1 1 d . U . . .
O15 O 0.2049(9) 0.9329(5) 0.5719(5) 0.014(2) Uani 1 1 d . U . . .
C16 C 0.3801(12) 0.8364(7) 0.4269(7) 0.011(2) Uani 1 1 d . U . . .
O16 O 0.3868(9) 0.8685(5) 0.4095(5) 0.014(2) Uani 1 1 d . U . . .
C17 C 0.4387(13) 0.9137(7) 0.5523(8) 0.017(3) Uani 1 1 d . U . . .
O17 O 0.4648(9) 0.9628(5) 0.5846(6) 0.019(2) Uani 1 1 d . U . . .
C18 C 0.3439(14) 0.8925(8) 0.6494(8) 0.021(3) Uani 1 1 d . U . . .
O18 O 0.3860(10) 0.9300(6) 0.6935(6) 0.027(3) Uani 1 1 d . U . . .
C19 C 0.5482(13) 0.8234(7) 0.4989(8) 0.015(3) Uani 1 1 d . U . . .
O19 O 0.6313(9) 0.8539(5) 0.5145(5) 0.015(2) Uani 1 1 d . U . . .
C20 C 0.5589(14) 0.8497(8) 0.6200(8) 0.019(3) Uani 1 1 d . U . . .
O20 O 0.6191(10) 0.8912(5) 0.6526(6) 0.024(2) Uani 1 1 d . U . . .
C21 C 0.4061(13) 0.7864(7) 0.6385(7) 0.015(3) Uani 1 1 d . U . . .
O21 O 0.4364(9) 0.8102(5) 0.6891(5) 0.016(2) Uani 1 1 d . U . . .
C22 C 0.4826(13) 0.7340(7) 0.3768(7) 0.012(2) Uani 1 1 d . U . . .
O22 O 0.5360(9) 0.7313(5) 0.3438(5) 0.015(2) Uani 1 1 d . U . . .
C23 C -0.0129(14) 0.7208(8) 0.5357(8) 0.019(3) Uani 1 1 d . U . . .
O23 O -0.0814(10) 0.7094(6) 0.5529(6) 0.024(2) Uani 1 1 d . U . . .
C24 C 0.1417(12) 0.8138(7) 0.5961(7) 0.011(2) Uani 1 1 d . U . . .
O24 O 0.0965(9) 0.8314(5) 0.6344(5) 0.015(2) Uani 1 1 d . U . . .
C25 C 0.2069(13) 0.7308(8) 0.6376(8) 0.016(3) Uani 1 1 d . U . . .
O25 O 0.1567(10) 0.7325(6) 0.6700(6) 0.022(2) Uani 1 1 d . U . . .
C26 C 0.1354(16) 0.6420(8) 0.5280(8) 0.023(3) Uani 1 1 d . U . . .
O26 O 0.0782(11) 0.6232(6) 0.5477(6) 0.023(2) Uani 1 1 d . U . . .
C27 C 0.294(2) 0.7461(9) 0.3150(9) 0.034(4) Uani 1 1 d . U . . .
O27 O 0.2795(14) 0.7489(6) 0.2745(6) 0.038(3) Uani 1 1 d . U . . .
Ge2 Ge 0.68032(12) 0.76426(7) 0.01592(7) 0.0056(3) Uani 1 1 d . . . . .
Rh21 Rh 0.89545(9) 0.74986(5) 0.02674(5) 0.0082(2) Uani 1 1 d . . . . .
Rh22 Rh 0.72640(9) 0.67697(5) -0.07756(5) 0.0080(2) Uani 1 1 d . . . . .
Rh23 Rh 0.77915(9) 0.77525(5) 0.11365(5) 0.0083(2) Uani 1 1 d . . . . .
Rh24 Rh 0.63761(9) 0.85310(5) 0.11225(5) 0.0077(2) Uani 1 1 d . . . . .
Rh25 Rh 0.64260(9) 0.87083(5) 0.01660(5) 0.0072(2) Uani 1 1 d . . . . .
Rh26 Rh 0.80135(9) 0.80062(5) -0.03630(5) 0.0074(2) Uani 1 1 d . . . . .
Rh27 Rh 0.57994(9) 0.75410(5) -0.08114(5) 0.0070(2) Uani 1 1 d . . . . .
Rh28 Rh 0.69776(9) 0.65525(5) 0.01330(5) 0.0077(2) Uani 1 1 d . . . . .
Rh29 Rh 0.47391(9) 0.79552(5) 0.01158(5) 0.0075(2) Uani 1 1 d . . . . .
Rh30 Rh 0.52579(9) 0.65897(5) -0.05730(5) 0.0084(2) Uani 1 1 d . . . . .
Rh31 Rh 0.55613(9) 0.72894(5) 0.06590(5) 0.0083(2) Uani 1 1 d . . . . .
Rh32 Rh 0.84882(9) 0.86274(5) 0.08697(5) 0.0086(2) Uani 1 1 d . . . . .
C41 C 0.6974(15) 0.9418(8) 0.0231(8) 0.021(3) Uani 1 1 d . U . . .
O41 O 0.7285(11) 0.9852(5) 0.0254(6) 0.023(2) Uani 1 1 d . U . . .
C42 C 0.6125(12) 0.8329(7) -0.0737(7) 0.012(2) Uani 1 1 d . U . . .
O42 O 0.6100(9) 0.8519(5) -0.1051(5) 0.013(2) Uani 1 1 d . U . . .
C43 C 0.6616(13) 0.9260(7) 0.1115(8) 0.015(3) Uani 1 1 d . U . . .
O43 O 0.6702(9) 0.9774(5) 0.1412(5) 0.016(2) Uani 1 1 d . U . . .
C44 C 0.4917(13) 0.8748(7) 0.0155(7) 0.013(2) Uani 1 1 d . U . . .
O44 O 0.4357(9) 0.9088(5) 0.0191(5) 0.013(2) Uani 1 1 d . U . . .
C45 C 0.4859(13) 0.8464(7) 0.1012(7) 0.012(2) Uani 1 1 d . U . . .
O45 O 0.4242(9) 0.8657(5) 0.1304(5) 0.015(2) Uani 1 1 d . U . . .
C46 C 0.6568(14) 0.8839(8) 0.1940(7) 0.017(3) Uani 1 1 d . U . . .
O46 O 0.6661(10) 0.9027(5) 0.2416(5) 0.021(2) Uani 1 1 d . U . . .
C47 C 0.3296(14) 0.7788(9) 0.0091(8) 0.023(3) Uani 1 1 d . U . . .
O47 O 0.2448(10) 0.7726(6) 0.0093(6) 0.027(3) Uani 1 1 d . U . . .
C48 C 0.5039(14) 0.7582(7) 0.1349(8) 0.016(3) Uani 1 1 d . U . . .
O48 O 0.4769(10) 0.7760(5) 0.1776(5) 0.018(2) Uani 1 1 d . U . . .
C49 C 0.4321(13) 0.6773(7) 0.0066(7) 0.013(2) Uani 1 1 d . U . . .
O49 O 0.3473(9) 0.6578(5) 0.0018(5) 0.015(2) Uani 1 1 d . U . . .
C50 C 0.7465(16) 0.7699(8) 0.1774(8) 0.022(3) Uani 1 1 d . U . . .
O50 O 0.7248(11) 0.7699(6) 0.2164(5) 0.024(3) Uani 1 1 d . U . . .
C51 C 0.4018(14) 0.6218(8) -0.1160(9) 0.022(3) Uani 1 1 d . U . . .
O51 O 0.3339(10) 0.5970(6) -0.1535(6) 0.026(3) Uani 1 1 d . U . . .
C52 C 0.6106(13) 0.6666(7) 0.0759(7) 0.013(3) Uani 1 1 d . U . . .
O52 O 0.5984(9) 0.6418(5) 0.1014(5) 0.013(2) Uani 1 1 d . U . . .
C53 C 0.5706(13) 0.5940(7) -0.0450(7) 0.013(3) Uani 1 1 d . U . . .
O53 O 0.5412(9) 0.5441(5) -0.0637(5) 0.018(2) Uani 1 1 d . U . . .
C54 C 0.7784(14) 0.6155(7) 0.0408(8) 0.017(3) Uani 1 1 d . U . . .
O54 O 0.8301(10) 0.5925(5) 0.0590(5) 0.019(2) Uani 1 1 d . U . . .
C55 C 0.7798(14) 0.6216(8) -0.0576(8) 0.017(3) Uani 1 1 d . U . . .
O55 O 0.8254(10) 0.5811(5) -0.0738(5) 0.020(2) Uani 1 1 d . U . . .
C56 C 0.9979(15) 0.7012(9) 0.0110(9) 0.024(3) Uani 1 1 d . U . . .
O56 O 1.0632(11) 0.6755(6) 0.0020(6) 0.028(3) Uani 1 1 d . U . . .
C57 C 0.7878(14) 0.6650(7) -0.1399(8) 0.017(3) Uani 1 1 d . U . . .
O57 O 0.8205(10) 0.6568(5) -0.1800(5) 0.022(2) Uani 1 1 d . U . . .
C58 C 0.9283(14) 0.7650(8) -0.0387(8) 0.018(3) Uani 1 1 d . U . . .
O58 O 0.9973(10) 0.7593(6) -0.0623(5) 0.021(2) Uani 1 1 d . U . . .
C59 C 0.9792(14) 0.8302(8) 0.0784(8) 0.019(3) Uani 1 1 d . U . . .
O59 O 1.0717(9) 0.8506(5) 0.0979(5) 0.018(2) Uani 1 1 d . U . . .
C60 C 0.8061(14) 0.8006(7) -0.1056(7) 0.016(3) Uani 1 1 d . U . . .
O60 O 0.8157(10) 0.7998(5) -0.1472(5) 0.018(2) Uani 1 1 d . U . . .
C61 C 0.8761(13) 0.8797(7) 0.0183(7) 0.013(2) Uani 1 1 d . U . . .
O61 O 0.9264(9) 0.9201(5) 0.0197(5) 0.014(2) Uani 1 1 d . U . . .
C62 C 0.8981(15) 0.9444(8) 0.1344(8) 0.021(3) Uani 1 1 d . U . . .
O62 O 0.9331(11) 0.9932(6) 0.1621(6) 0.025(3) Uani 1 1 d . U . . .
C63 C 0.8593(14) 0.8565(7) 0.1620(7) 0.015(3) Uani 1 1 d . U . . .
O63 O 0.9040(10) 0.8875(5) 0.2102(5) 0.017(2) Uani 1 1 d . U . . .
C64 C 0.5995(14) 0.6216(7) -0.1288(7) 0.016(3) Uani 1 1 d . U . . .
O64 O 0.5722(10) 0.5807(5) -0.1765(5) 0.020(2) Uani 1 1 d . U . . .
C65 C 0.5640(14) 0.7098(7) -0.1621(7) 0.015(3) Uani 1 1 d . U . . .
O65 O 0.5500(10) 0.6830(5) -0.2119(5) 0.018(2) Uani 1 1 d . U . . .
C66 C 0.4355(13) 0.7547(7) -0.0785(7) 0.013(2) Uani 1 1 d . U . . .
O66 O 0.3523(9) 0.7405(5) -0.1132(5) 0.016(2) Uani 1 1 d . U . . .
C67 C 0.9046(13) 0.7418(7) 0.1046(7) 0.014(2) Uani 1 1 d . U . . .
O67 O 0.9677(9) 0.7250(5) 0.1257(5) 0.015(2) Uani 1 1 d . U . . .
N1 N 0.2621(11) 0.8518(6) 0.8365(6) 0.015(2) Uani 1 1 d . U . . .
C100 C 0.3310(14) 0.8810(8) 0.8972(8) 0.017(3) Uani 1 1 d . U . . .
H10A H 0.2879 0.8992 0.9262 0.021 Uiso 1 1 calc R U . . .
H10B H 0.3589 0.8505 0.9027 0.021 Uiso 1 1 calc R U . . .
C101 C 0.4197(14) 0.9270(7) 0.9085(8) 0.020(4) Uani 1 1 d . U . . .
H10C H 0.4680 0.9085 0.8835 0.029 Uiso 1 1 calc R U . . .
H10D H 0.4556 0.9466 0.9492 0.029 Uiso 1 1 calc R U . . .
H10E H 0.3935 0.9559 0.9000 0.029 Uiso 1 1 calc R U . . .
C102 C 0.2026(14) 0.8960(7) 0.8317(8) 0.019(3) Uani 1 1 d . U . . .
H10F H 0.1675 0.9133 0.8647 0.022 Uiso 1 1 calc R U . . .
H10G H 0.2527 0.9280 0.8352 0.022 Uiso 1 1 calc R U . . .
C103 C 0.1226(16) 0.8715(9) 0.7761(8) 0.028(4) Uani 1 1 d . U . . .
H10H H 0.1560 0.8533 0.7429 0.041 Uiso 1 1 calc R U . . .
H10I H 0.0909 0.9032 0.7757 0.041 Uiso 1 1 calc R U . . .
H10J H 0.0692 0.8420 0.7736 0.041 Uiso 1 1 calc R U . . .
C104 C 0.3265(14) 0.8300(8) 0.7898(8) 0.019(3) Uani 1 1 d . U . . .
H10K H 0.2794 0.8125 0.7515 0.023 Uiso 1 1 calc R U . . .
H10L H 0.3736 0.8641 0.7953 0.023 Uiso 1 1 calc R U . . .
C105 C 0.3903(15) 0.7854(8) 0.7891(9) 0.023(4) Uani 1 1 d . U . . .
H10M H 0.4417 0.8033 0.8256 0.035 Uiso 1 1 calc R U . . .
H10N H 0.4257 0.7724 0.7566 0.035 Uiso 1 1 calc R U . . .
H10O H 0.3450 0.7518 0.7848 0.035 Uiso 1 1 calc R U . . .
C106 C 0.1901(14) 0.7988(7) 0.8291(8) 0.018(3) Uani 1 1 d . U . . .
H10P H 0.1524 0.7752 0.7882 0.021 Uiso 1 1 calc R U . . .
H10Q H 0.2332 0.7740 0.8370 0.021 Uiso 1 1 calc R U . . .
C107 C 0.1113(16) 0.8141(9) 0.8680(10) 0.033(5) Uani 1 1 d . U . . .
H10R H 0.1463 0.8430 0.9080 0.049 Uiso 1 1 calc R U . . .
H10S H 0.0789 0.7787 0.8664 0.049 Uiso 1 1 calc R U . . .
H10T H 0.0581 0.8306 0.8546 0.049 Uiso 1 1 calc R U . . .
N2 N 0.2281(12) 0.0230(6) 0.1259(7) 0.020(3) Uani 1 1 d . . . . .
C200 C 0.2198(16) 0.0542(8) 0.1883(8) 0.022(4) Uani 1 1 d . . . . .
H20A H 0.2530 0.0344 0.2073 0.027 Uiso 1 1 calc R U . . .
H20B H 0.1458 0.0508 0.1902 0.027 Uiso 1 1 calc R U . . .
C201 C 0.2697(16) 0.1192(8) 0.2222(9) 0.023(4) Uani 1 1 d . . . . .
H20C H 0.3450 0.1230 0.2270 0.035 Uiso 1 1 calc R U . . .
H20D H 0.2516 0.1381 0.2604 0.035 Uiso 1 1 calc R U . . .
H20E H 0.2443 0.1381 0.2008 0.035 Uiso 1 1 calc R U . . .
C202 C 0.1801(15) 0.0522(9) 0.0939(9) 0.022(4) Uani 1 1 d . . . . .
H20F H 0.2228 0.0913 0.1094 0.027 Uiso 1 1 calc R U . . .
H20G H 0.1821 0.0284 0.0523 0.027 Uiso 1 1 calc R U . . .
C203 C 0.0683(14) 0.0597(8) 0.0990(8) 0.020(4) Uani 1 1 d . . . . .
H20H H 0.0245 0.0211 0.0818 0.030 Uiso 1 1 calc R U . . .
H20I H 0.0435 0.0795 0.0786 0.030 Uiso 1 1 calc R U . . .
H20J H 0.0653 0.0831 0.1400 0.030 Uiso 1 1 calc R U . . .
C204 C 0.3426(15) 0.0259(9) 0.1207(10) 0.026(4) Uani 1 1 d . . . . .
H20K H 0.3454 0.0024 0.0792 0.032 Uiso 1 1 calc R U . . .
H20L H 0.3734 0.0670 0.1347 0.032 Uiso 1 1 calc R U . . .
C205 C 0.4076(15) 0.0039(9) 0.1539(10) 0.028(4) Uani 1 1 d . . . . .
H20M H 0.4081 0.0280 0.1954 0.043 Uiso 1 1 calc R U . . .
H20N H 0.4785 0.0064 0.1479 0.043 Uiso 1 1 calc R U . . .
H20O H 0.3783 -0.0369 0.1402 0.043 Uiso 1 1 calc R U . . .
C206 C 0.1740(14) -0.0395(7) 0.0998(8) 0.019(4) Uani 1 1 d . . . . .
H20P H 0.1005 -0.0393 0.1028 0.022 Uiso 1 1 calc R U . . .
H20Q H 0.2050 -0.0554 0.1235 0.022 Uiso 1 1 calc R U . . .
C207 C 0.1781(16) -0.0813(8) 0.0363(9) 0.026(4) Uani 1 1 d . . . . .
H20R H 0.1452 -0.0671 0.0120 0.039 Uiso 1 1 calc R U . . .
H20S H 0.1414 -0.1206 0.0237 0.039 Uiso 1 1 calc R U . . .
H20T H 0.2504 -0.0829 0.0328 0.039 Uiso 1 1 calc R U . . .
N3 N 0.2503(13) 0.9044(7) 0.2707(7) 0.024(3) Uani 1 1 d . U . . .
C300 C 0.2130(17) 0.9632(9) 0.2975(9) 0.028(4) Uani 1 1 d . U . . .
H30A H 0.1365 0.9556 0.2869 0.034 Uiso 1 1 calc R U . . .
H30B H 0.2394 0.9858 0.2804 0.034 Uiso 1 1 calc R U . . .
C301 C 0.2475(18) 1.0009(10) 0.3645(10) 0.035(5) Uani 1 1 d . U . . .
H30C H 0.2343 0.9764 0.3815 0.053 Uiso 1 1 calc R U . . .
H30D H 0.2085 1.0330 0.3793 0.053 Uiso 1 1 calc R U . . .
H30E H 0.3216 1.0171 0.3751 0.053 Uiso 1 1 calc R U . . .
C302 C 0.2104(15) 0.8679(9) 0.2945(9) 0.026(4) Uani 1 1 d . U . . .
H30F H 0.2351 0.8898 0.3372 0.031 Uiso 1 1 calc R U . . .
H30G H 0.2400 0.8316 0.2787 0.031 Uiso 1 1 calc R U . . .
C303 C 0.0916(17) 0.8511(10) 0.2805(10) 0.035(5) Uani 1 1 d . U . . .
H30H H 0.0622 0.8860 0.3028 0.052 Uiso 1 1 calc R U . . .
H30I H 0.0717 0.8216 0.2906 0.052 Uiso 1 1 calc R U . . .
H30J H 0.0654 0.8352 0.2390 0.052 Uiso 1 1 calc R U . . .
C304 C 0.3677(17) 0.9142(10) 0.2875(10) 0.034(4) Uani 1 1 d . U . . .
H30K H 0.3877 0.9302 0.3298 0.040 Uiso 1 1 calc R U . . .
H30L H 0.3899 0.8758 0.2680 0.040 Uiso 1 1 calc R U . . .
C305 C 0.4259(19) 0.9550(10) 0.2729(11) 0.042(5) Uani 1 1 d . U . . .
H30M H 0.3953 0.9454 0.2335 0.063 Uiso 1 1 calc R U . . .
H30N H 0.4985 0.9505 0.2753 0.063 Uiso 1 1 calc R U . . .
H30O H 0.4215 0.9956 0.3005 0.063 Uiso 1 1 calc R U . . .
C306 C 0.2124(17) 0.8764(9) 0.2073(9) 0.029(4) Uani 1 1 d . U . . .
H30P H 0.2474 0.9005 0.1939 0.034 Uiso 1 1 calc R U . . .
H30Q H 0.1375 0.8769 0.1998 0.034 Uiso 1 1 calc R U . . .
C307 C 0.2288(16) 0.8119(8) 0.1699(9) 0.027(4) Uani 1 1 d . U . . .
H30R H 0.3021 0.8101 0.1786 0.040 Uiso 1 1 calc R U . . .
H30S H 0.2073 0.7989 0.1287 0.040 Uiso 1 1 calc R U . . .
H30T H 0.1873 0.7864 0.1791 0.040 Uiso 1 1 calc R U . . .
N4 N 0.7386(12) 0.6101(7) 0.2296(7) 0.020(3) Uani 1 1 d . U . . .
C400 C 0.7760(14) 0.6489(9) 0.2073(9) 0.022(3) Uani 1 1 d . U . . .
H40A H 0.7591 0.6881 0.2311 0.026 Uiso 1 1 calc R U . . .
H40B H 0.7370 0.6326 0.1671 0.026 Uiso 1 1 calc R U . . .
C401 C 0.8905(15) 0.6562(10) 0.2073(9) 0.029(4) Uani 1 1 d . U . . .
H40C H 0.9301 0.6795 0.2474 0.044 Uiso 1 1 calc R U . . .
H40D H 0.9050 0.6763 0.1862 0.044 Uiso 1 1 calc R U . . .
H40E H 0.9106 0.6176 0.1884 0.044 Uiso 1 1 calc R U . . .
C402 C 0.7639(15) 0.5484(8) 0.1968(8) 0.022(3) Uani 1 1 d . U . . .
H40F H 0.8400 0.5517 0.2041 0.027 Uiso 1 1 calc R U . . .
H40G H 0.7362 0.5254 0.2132 0.027 Uiso 1 1 calc R U . . .
C403 C 0.7223(16) 0.5142(9) 0.1314(9) 0.029(4) Uani 1 1 d . U . . .
H40H H 0.6468 0.5035 0.1233 0.043 Uiso 1 1 calc R U . . .
H40I H 0.7521 0.4785 0.1139 0.043 Uiso 1 1 calc R U . . .
H40J H 0.7412 0.5385 0.1150 0.043 Uiso 1 1 calc R U . . .
C404 C 0.7889(15) 0.6369(9) 0.2936(8) 0.024(3) Uani 1 1 d . U . . .
H40K H 0.7584 0.6126 0.3080 0.028 Uiso 1 1 calc R U . . .
H40L H 0.8635 0.6351 0.2968 0.028 Uiso 1 1 calc R U . . .
C405 C 0.7777(16) 0.6989(10) 0.3322(9) 0.029(4) Uani 1 1 d . U . . .
H40M H 0.8099 0.7238 0.3194 0.044 Uiso 1 1 calc R U . . .
H40N H 0.8118 0.7122 0.3722 0.044 Uiso 1 1 calc R U . . .
H40O H 0.7042 0.7012 0.3303 0.044 Uiso 1 1 calc R U . . .
C406 C 0.6194(14) 0.6054(10) 0.2206(9) 0.026(4) Uani 1 1 d . U . . .
H40P H 0.6039 0.6453 0.2424 0.031 Uiso 1 1 calc R U . . .
H40Q H 0.5911 0.5900 0.1789 0.031 Uiso 1 1 calc R U . . .
C407 C 0.5640(17) 0.5677(12) 0.2385(11) 0.040(5) Uani 1 1 d . U . . .
H40R H 0.5843 0.5291 0.2206 0.060 Uiso 1 1 calc R U . . .
H40S H 0.4892 0.5632 0.2260 0.060 Uiso 1 1 calc R U . . .
H40T H 0.5820 0.5861 0.2808 0.060 Uiso 1 1 calc R U . . .
N5 N 0.7444(10) 0.9072(6) 0.4166(6) 0.012(3) Uani 1 1 d . . . . .
C500 C 0.7039(16) 0.9640(8) 0.4465(9) 0.023(4) Uani 1 1 d . . . . .
H50A H 0.6683 0.9711 0.4164 0.028 Uiso 1 1 calc R U . . .
H50B H 0.7637 0.9964 0.4701 0.028 Uiso 1 1 calc R U . . .
C501 C 0.6294(15) 0.9665(8) 0.4856(9) 0.026(4) Uani 1 1 d . . . . .
H50C H 0.5641 0.9398 0.4618 0.038 Uiso 1 1 calc R U . . .
H50D H 0.6163 1.0066 0.5075 0.038 Uiso 1 1 calc R U . . .
H50E H 0.6601 0.9549 0.5127 0.038 Uiso 1 1 calc R U . . .
C502 C 0.8090(17) 0.9132(10) 0.3766(10) 0.032(5) Uani 1 1 d . . . . .
H50F H 0.7630 0.9176 0.3473 0.039 Uiso 1 1 calc R U . . .
H50G H 0.8613 0.9496 0.3998 0.039 Uiso 1 1 calc R U . . .
C503 C 0.8633(16) 0.8635(10) 0.3456(10) 0.033(5) Uani 1 1 d . . . . .
H50H H 0.9156 0.8618 0.3739 0.050 Uiso 1 1 calc R U . . .
H50I H 0.8969 0.8694 0.3183 0.050 Uiso 1 1 calc R U . . .
H50J H 0.8131 0.8267 0.3244 0.050 Uiso 1 1 calc R U . . .
C504 C 0.6573(14) 0.8553(8) 0.3838(9) 0.023(4) Uani 1 1 d . . . . .
H50K H 0.6177 0.8538 0.4116 0.027 Uiso 1 1 calc R U . . .
H50L H 0.6872 0.8192 0.3666 0.027 Uiso 1 1 calc R U . . .
C505 C 0.5816(17) 0.8555(10) 0.3349(10) 0.034(5) Uani 1 1 d . . . . .
H50M H 0.5399 0.8859 0.3521 0.051 Uiso 1 1 calc R U . . .
H50N H 0.5360 0.8172 0.3111 0.051 Uiso 1 1 calc R U . . .
H50O H 0.6208 0.8635 0.3107 0.051 Uiso 1 1 calc R U . . .
C506 C 0.8105(15) 0.8970(8) 0.4601(9) 0.023(4) Uani 1 1 d . . . . .
H50P H 0.7669 0.8941 0.4858 0.027 Uiso 1 1 calc R U . . .
H50Q H 0.8327 0.8588 0.4388 0.027 Uiso 1 1 calc R U . . .
C507 C 0.9051(16) 0.9430(9) 0.4974(9) 0.026(4) Uani 1 1 d . . . . .
H50R H 0.9470 0.9484 0.4727 0.039 Uiso 1 1 calc R U . . .
H50S H 0.9459 0.9305 0.5212 0.039 Uiso 1 1 calc R U . . .
H50T H 0.8842 0.9801 0.5227 0.039 Uiso 1 1 calc R U . . .
N6 N 0.7457(12) 0.4824(7) 0.3758(8) 0.022(4) Uani 1 1 d . . . . .
C600 C 0.7965(19) 0.4400(9) 0.3286(11) 0.040(6) Uani 1 1 d . . . . .
H60A H 0.7822 0.4455 0.2948 0.047 Uiso 1 1 calc R U . . .
H60B H 0.8724 0.4501 0.3433 0.047 Uiso 1 1 calc R U . . .
C601 C 0.761(2) 0.3760(9) 0.3082(14) 0.057(9) Uani 1 1 d . . . . .
H60C H 0.7528 0.3718 0.3415 0.085 Uiso 1 1 calc R U . . .
H60D H 0.8132 0.3534 0.2897 0.085 Uiso 1 1 calc R U . . .
H60E H 0.6952 0.3612 0.2803 0.085 Uiso 1 1 calc R U . . .
C602 C 0.6280(15) 0.4674(9) 0.3563(8) 0.024(4) Uani 1 1 d . . . . .
H60F H 0.6041 0.4291 0.3525 0.028 Uiso 1 1 calc R U . . .
H60G H 0.5981 0.4971 0.3870 0.028 Uiso 1 1 calc R U . . .
C603 C 0.585(2) 0.4642(11) 0.2992(10) 0.042(6) Uani 1 1 d . . . . .
H60H H 0.6111 0.5011 0.3016 0.063 Uiso 1 1 calc R U . . .
H60I H 0.5097 0.4573 0.2918 0.063 Uiso 1 1 calc R U . . .
H60J H 0.6082 0.4319 0.2675 0.063 Uiso 1 1 calc R U . . .
C604 C 0.7864(16) 0.5432(8) 0.3868(10) 0.028(5) Uani 1 1 d . . . . .
H60K H 0.8629 0.5495 0.3942 0.033 Uiso 1 1 calc R U . . .
H60L H 0.7615 0.5449 0.3515 0.033 Uiso 1 1 calc R U . . .
C605 C 0.7535(15) 0.5925(8) 0.4377(9) 0.023(4) Uani 1 1 d . . . . .
H60M H 0.6781 0.5888 0.4293 0.034 Uiso 1 1 calc R U . . .
H60N H 0.7860 0.6303 0.4441 0.034 Uiso 1 1 calc R U . . .
H60O H 0.7751 0.5902 0.4726 0.034 Uiso 1 1 calc R U . . .
C606 C 0.7685(14) 0.4779(8) 0.4291(9) 0.025(4) Uani 1 1 d . . . . .
H60P H 0.7461 0.4367 0.4185 0.030 Uiso 1 1 calc R U . . .
H60Q H 0.7278 0.5024 0.4570 0.030 Uiso 1 1 calc R U . . .
C607 C 0.8830(17) 0.4972(11) 0.4585(13) 0.046(7) Uani 1 1 d . . . . .
H60R H 0.9247 0.4779 0.4296 0.070 Uiso 1 1 calc R U . . .
H60S H 0.8957 0.4864 0.4883 0.070 Uiso 1 1 calc R U . . .
H60T H 0.9022 0.5398 0.4765 0.070 Uiso 1 1 calc R U . . .
N7 N 0.7712(11) 0.6576(6) 0.6659(6) 0.013(2) Uani 1 1 d . U . . .
C700 C 0.6879(13) 0.6142(8) 0.6127(8) 0.017(3) Uani 1 1 d . U . . .
H70A H 0.7218 0.5885 0.5814 0.020 Uiso 1 1 calc R U . . .
H70B H 0.6482 0.6363 0.5988 0.020 Uiso 1 1 calc R U . . .
C701 C 0.6125(15) 0.5759(8) 0.6241(9) 0.028(4) Uani 1 1 d . U . . .
H70C H 0.6498 0.5503 0.6332 0.041 Uiso 1 1 calc R U . . .
H70D H 0.5574 0.5520 0.5895 0.041 Uiso 1 1 calc R U . . .
H70E H 0.5823 0.6010 0.6569 0.041 Uiso 1 1 calc R U . . .
C702 C 0.8419(14) 0.6260(8) 0.6851(8) 0.017(3) Uani 1 1 d . U . . .
H70F H 0.7993 0.5990 0.6926 0.020 Uiso 1 1 calc R U . . .
H70G H 0.8892 0.6553 0.7221 0.020 Uiso 1 1 calc R U . . .
C703 C 0.9061(15) 0.5912(9) 0.6420(9) 0.027(4) Uani 1 1 d . U . . .
H70H H 0.8601 0.5612 0.6054 0.040 Uiso 1 1 calc R U . . .
H70I H 0.9496 0.5724 0.6577 0.040 Uiso 1 1 calc R U . . .
H70J H 0.9501 0.6176 0.6349 0.040 Uiso 1 1 calc R U . . .
C704 C 0.8299(14) 0.6955(8) 0.6480(8) 0.018(3) Uani 1 1 d . U . . .
H70K H 0.8600 0.6699 0.6147 0.021 Uiso 1 1 calc R U . . .
H70L H 0.7803 0.7141 0.6345 0.021 Uiso 1 1 calc R U . . .
C705 C 0.9158(15) 0.7430(8) 0.6954(9) 0.026(4) Uani 1 1 d . U . . .
H70M H 0.8888 0.7655 0.7304 0.040 Uiso 1 1 calc R U . . .
H70N H 0.9424 0.7691 0.6824 0.040 Uiso 1 1 calc R U . . .
H70O H 0.9718 0.7250 0.7041 0.040 Uiso 1 1 calc R U . . .
C706 C 0.7255(14) 0.6941(8) 0.7178(7) 0.016(3) Uani 1 1 d . U . . .
H70P H 0.7825 0.7223 0.7504 0.020 Uiso 1 1 calc R U . . .
H70Q H 0.6927 0.6679 0.7296 0.020 Uiso 1 1 calc R U . . .
C707 C 0.6454(14) 0.7281(8) 0.7081(8) 0.021(4) Uani 1 1 d . U . . .
H70R H 0.6756 0.7525 0.6942 0.032 Uiso 1 1 calc R U . . .
H70S H 0.6248 0.7530 0.7447 0.032 Uiso 1 1 calc R U . . .
H70T H 0.5846 0.7005 0.6792 0.032 Uiso 1 1 calc R U . . .
N8 N 0.7552(11) 0.4044(6) 0.9044(6) 0.013(3) Uani 1 1 d . . . . .
C800 C 0.8146(15) 0.4169(8) 0.8667(8) 0.021(4) Uani 1 1 d . . . . .
H80A H 0.8596 0.4559 0.8909 0.026 Uiso 1 1 calc R U . . .
H80B H 0.7650 0.4183 0.8367 0.026 Uiso 1 1 calc R U . . .
C801 C 0.8818(18) 0.3711(11) 0.8367(11) 0.040(6) Uani 1 1 d . . . . .
H80C H 0.9219 0.3640 0.8652 0.059 Uiso 1 1 calc R U . . .
H80D H 0.9290 0.3858 0.8199 0.059 Uiso 1 1 calc R U . . .
H80E H 0.8373 0.3345 0.8059 0.059 Uiso 1 1 calc R U . . .
C802 C 0.6715(13) 0.3499(8) 0.8695(8) 0.018(4) Uani 1 1 d . . . . .
H80F H 0.6350 0.3445 0.8965 0.022 Uiso 1 1 calc R U . . .
H80G H 0.7047 0.3155 0.8496 0.022 Uiso 1 1 calc R U . . .
C803 C 0.5921(14) 0.3521(9) 0.8242(8) 0.025(4) Uani 1 1 d . . . . .
H80H H 0.5554 0.3845 0.8436 0.037 Uiso 1 1 calc R U . . .
H80I H 0.5424 0.3151 0.8025 0.037 Uiso 1 1 calc R U . . .
H80J H 0.6274 0.3580 0.7975 0.037 Uiso 1 1 calc R U . . .
C804 C 0.8228(13) 0.3930(7) 0.9468(8) 0.015(3) Uani 1 1 d . . . . .
H80K H 0.7790 0.3860 0.9704 0.018 Uiso 1 1 calc R U . . .
H80L H 0.8500 0.3567 0.9244 0.018 Uiso 1 1 calc R U . . .
C805 C 0.9129(16) 0.4417(9) 0.9873(9) 0.029(4) Uani 1 1 d . . . . .
H80M H 0.9526 0.4522 0.9647 0.043 Uiso 1 1 calc R U . . .
H80N H 0.9575 0.4285 1.0090 0.043 Uiso 1 1 calc R U . . .
H80O H 0.8869 0.4760 1.0144 0.043 Uiso 1 1 calc R U . . .
C806 C 0.7067(16) 0.4587(8) 0.9370(8) 0.022(4) Uani 1 1 d . . . . .
H80P H 0.7631 0.4930 0.9611 0.026 Uiso 1 1 calc R U . . .
H80Q H 0.6660 0.4657 0.9081 0.026 Uiso 1 1 calc R U . . .
C807 C 0.6371(15) 0.4555(8) 0.9757(9) 0.022(4) Uani 1 1 d . . . . .
H80R H 0.6772 0.4509 1.0060 0.033 Uiso 1 1 calc R U . . .
H80S H 0.5803 0.4220 0.9525 0.033 Uiso 1 1 calc R U . . .
H80T H 0.6087 0.4916 0.9937 0.033 Uiso 1 1 calc R U . . .
N900 N 0.9923(17) -0.0074(9) 0.3555(9) 0.040(5) Uani 1 1 d . . . . .
C901 C 0.9357(16) 0.0053(8) 0.3301(9) 0.024(4) Uani 1 1 d . . . . .
C902 C 0.8587(15) 0.0208(8) 0.2974(9) 0.024(4) Uani 1 1 d . . . . .
H90A H 0.7916 0.0171 0.3077 0.037 Uiso 1 1 calc R U . . .
H90B H 0.8524 -0.0058 0.2557 0.037 Uiso 1 1 calc R U . . .
H90C H 0.8811 0.0612 0.3071 0.037 Uiso 1 1 calc R U . . .
N910 N 0.1015(17) 0.0857(12) 0.2924(8) 0.064(8) Uani 1 1 d . . . . .
C911 C 0.1242(15) 0.1179(11) 0.3403(10) 0.034(5) Uani 1 1 d . . . . .
C912 C 0.158(2) 0.1569(11) 0.4013(10) 0.044(6) Uani 1 1 d . . . . .
H91A H 0.2122 0.1427 0.4167 0.067 Uiso 1 1 calc R U . . .
H91B H 0.0991 0.1588 0.4202 0.067 Uiso 1 1 calc R U . . .
H91C H 0.1847 0.1960 0.4089 0.067 Uiso 1 1 calc R U . . .
N920 N -0.0274(14) 0.4891(9) 0.1347(9) 0.038(5) Uani 1 1 d . . . . .
C921 C 0.0368(17) 0.4821(9) 0.1613(9) 0.029(5) Uani 1 1 d . . . . .
C922 C 0.1218(19) 0.4771(11) 0.1973(11) 0.040(6) Uani 1 1 d . . . . .
H92A H 0.1729 0.5135 0.2174 0.060 Uiso 1 1 calc R U . . .
H92B H 0.1542 0.4443 0.1731 0.060 Uiso 1 1 calc R U . . .
H92C H 0.0958 0.4700 0.2260 0.060 Uiso 1 1 calc R U . . .
N930 N 0.141(5) 0.660(3) 0.879(2) 0.032(8) Uani 0.35(5) 1 d D U P A 1
C931 C 0.098(6) 0.640(4) 0.829(2) 0.036(6) Uani 0.35(5) 1 d D U P A 1
C932 C 0.061(5) 0.622(4) 0.771(2) 0.035(8) Uani 0.35(5) 1 d D U P A 1
H93A H -0.0135 0.6218 0.7643 0.052 Uiso 0.35(5) 1 calc R U P A 1
H93B H 0.0750 0.5832 0.7462 0.052 Uiso 0.35(5) 1 calc R U P A 1
H93C H 0.0964 0.6502 0.7625 0.052 Uiso 0.35(5) 1 calc R U P A 1
N940 N 0.066(2) 0.6531(19) 0.7777(12) 0.042(7) Uani 0.65(5) 1 d D U P A 2
C941 C 0.089(3) 0.6492(17) 0.8195(14) 0.032(6) Uani 0.65(5) 1 d D U P A 2
C942 C 0.113(4) 0.651(2) 0.8730(16) 0.036(7) Uani 0.65(5) 1 d D U P A 2
H94A H 0.1880 0.6593 0.8863 0.054 Uiso 0.65(5) 1 calc R U P A 2
H94B H 0.0837 0.6138 0.8683 0.054 Uiso 0.65(5) 1 calc R U P A 2
H94C H 0.0831 0.6827 0.9017 0.054 Uiso 0.65(5) 1 calc R U P A 2

loop_
_atom_site_aniso_label
_atom_site_aniso_U_11
_atom_site_aniso_U_22
_atom_site_aniso_U_33
_atom_site_aniso_U_23
_atom_site_aniso_U_13
_atom_site_aniso_U_12
Ge1 0.0061(7) 0.0027(7) 0.0060(7) 0.0016(6) 0.0022(6) 0.0003(6)
Rh1 0.0085(6) 0.0061(6) 0.0087(6) 0.0042(5) 0.0020(5) 0.0013(4)
Rh2 0.0104(6) 0.0090(6) 0.0084(6) 0.0052(5) 0.0040(5) 0.0021(5)
Rh3 0.0109(6) 0.0057(6) 0.0072(6) 0.0030(5) 0.0025(5) 0.0024(5)
Rh4 0.0076(6) 0.0068(6) 0.0066(6) 0.0030(5) 0.0023(5) 0.0012(4)
Rh5 0.0080(6) 0.0059(6) 0.0099(6) 0.0049(5) 0.0027(5) 0.0004(4)
Rh6 0.0086(6) 0.0055(6) 0.0107(6) 0.0046(5) 0.0018(5) -0.0003(4)
Rh7 0.0074(6) 0.0079(6) 0.0102(6) 0.0049(5) 0.0038(5) 0.0015(4)
Rh8 0.0075(6) 0.0061(6) 0.0092(6) 0.0038(5) 0.0032(5) 0.0008(4)
Rh9 0.0084(6) 0.0064(6) 0.0073(6) 0.0031(5) 0.0009(5) 0.0010(4)
Rh10 0.0079(6) 0.0082(6) 0.0088(6) 0.0055(5) 0.0018(5) 0.0004(5)
Rh11 0.0100(6) 0.0080(6) 0.0082(6) 0.0046(5) 0.0030(5) 0.0023(5)
Rh12 0.0101(6) 0.0075(6) 0.0095(6) 0.0051(5) 0.0029(5) 0.0010(5)
C1 0.015(5) 0.014(5) 0.009(5) 0.008(5) 0.007(4) 0.005(4)
O1 0.016(5) 0.016(5) 0.014(5) 0.004(4) 0.005(4) 0.005(4)
C2 0.008(5) 0.016(6) 0.026(6) 0.011(5) 0.004(5) 0.004(4)
O2 0.011(5) 0.018(5) 0.029(6) 0.011(5) 0.005(4) 0.004(4)
C3 0.016(5) 0.011(5) 0.015(5) 0.007(5) 0.004(5) 0.005(4)
O3 0.017(5) 0.011(4) 0.019(5) 0.007(4) 0.003(4) 0.004(4)
C4 0.018(5) 0.011(5) 0.007(5) 0.003(4) 0.004(4) 0.000(4)
O4 0.020(5) 0.012(5) 0.007(5) 0.006(4) 0.004(4) 0.001(4)
C5 0.012(5) 0.017(6) 0.031(6) 0.015(5) 0.005(5) 0.006(5)
O5 0.013(5) 0.021(5) 0.032(6) 0.014(5) 0.003(5) 0.006(4)
C6 0.013(5) 0.021(6) 0.021(6) 0.019(5) 0.003(5) 0.003(5)
O6 0.013(5) 0.023(5) 0.025(6) 0.017(5) 0.002(4) 0.004(4)
C7 0.035(7) 0.013(5) 0.019(6) 0.009(5) 0.003(5) 0.002(5)
O7 0.037(7) 0.013(5) 0.021(6) 0.007(4) 0.003(5) 0.001(5)
C8 0.018(6) 0.019(6) 0.015(5) 0.015(5) 0.008(5) 0.007(5)
O8 0.021(5) 0.019(5) 0.017(5) 0.013(4) 0.007(4) 0.006(4)
C9 0.017(6) 0.010(5) 0.029(6) 0.008(5) 0.000(5) 0.003(4)
O9 0.017(5) 0.012(5) 0.029(6) 0.007(4) -0.001(4) 0.003(4)
C10 0.020(6) 0.021(6) 0.024(6) 0.010(5) 0.007(5) 0.005(5)
O10 0.023(6) 0.024(6) 0.025(6) 0.006(5) 0.006(5) 0.004(5)
C11 0.009(5) 0.013(5) 0.017(6) 0.004(5) 0.001(4) 0.002(4)
O11 0.009(4) 0.013(5) 0.018(5) 0.004(4) 0.000(4) 0.002(4)
C12 0.020(6) 0.017(6) 0.015(5) 0.014(5) -0.005(5) -0.006(5)
O12 0.021(5) 0.018(5) 0.017(5) 0.014(4) -0.007(4) -0.004(4)
C13 0.012(5) 0.009(5) 0.026(6) 0.011(5) 0.002(5) -0.002(4)
O13 0.014(5) 0.011(5) 0.027(6) 0.011(4) 0.003(4) 0.000(4)
C14 0.023(6) 0.016(5) 0.015(6) 0.013(5) 0.003(5) 0.006(5)
O14 0.026(6) 0.017(5) 0.019(5) 0.012(4) 0.003(5) 0.006(4)
C15 0.022(6) 0.009(5) 0.012(5) 0.009(4) 0.006(5) 0.004(4)
O15 0.024(5) 0.010(4) 0.012(5) 0.007(4) 0.006(4) 0.003(4)
C16 0.013(5) 0.011(5) 0.015(5) 0.012(4) 0.002(4) 0.002(4)
O16 0.017(5) 0.013(5) 0.016(5) 0.011(4) 0.002(4) 0.000(4)
C17 0.016(6) 0.010(5) 0.023(6) 0.006(4) 0.003(5) 0.001(4)
O17 0.017(5) 0.010(4) 0.024(6) 0.004(4) 0.001(4) 0.001(4)
C18 0.020(6) 0.016(6) 0.019(6) 0.004(5) -0.002(5) 0.002(5)
O18 0.023(6) 0.019(5) 0.022(5) 0.001(4) -0.004(5) 0.001(4)
C19 0.017(5) 0.010(5) 0.023(6) 0.011(5) 0.011(5) 0.003(4)
O19 0.015(5) 0.012(5) 0.023(5) 0.012(4) 0.008(4) 0.002(4)
C20 0.019(6) 0.014(5) 0.023(6) 0.009(5) 0.005(5) -0.004(4)
O20 0.022(6) 0.016(5) 0.027(6) 0.006(5) 0.003(5) -0.005(4)
C21 0.015(5) 0.011(5) 0.016(5) 0.006(5) 0.001(5) -0.004(4)
O21 0.015(5) 0.014(5) 0.016(5) 0.006(4) 0.000(4) -0.006(4)
C22 0.015(4) 0.012(4) 0.012(4) 0.008(3) 0.005(3) 0.003(3)
O22 0.015(4) 0.016(4) 0.014(4) 0.007(3) 0.006(3) 0.003(3)
C23 0.019(6) 0.024(6) 0.024(6) 0.020(5) 0.008(5) 0.003(5)
O23 0.021(5) 0.029(6) 0.026(6) 0.016(5) 0.011(5) 0.001(5)
C24 0.012(4) 0.009(4) 0.013(4) 0.006(3) 0.005(3) 0.000(3)
O24 0.015(4) 0.010(4) 0.016(4) 0.003(3) 0.007(3) -0.001(3)
C25 0.017(6) 0.025(6) 0.021(6) 0.021(5) 0.008(5) 0.008(5)
O25 0.020(5) 0.029(6) 0.023(6) 0.017(5) 0.012(4) 0.004(5)
C26 0.031(7) 0.019(6) 0.022(6) 0.010(5) 0.014(5) 0.008(5)
O26 0.032(6) 0.019(5) 0.022(6) 0.011(5) 0.015(5) 0.003(5)
C27 0.067(10) 0.015(6) 0.022(6) 0.013(6) 0.000(7) 0.011(6)
O27 0.071(9) 0.019(6) 0.023(6) 0.012(5) -0.001(6) 0.009(6)
Ge2 0.0072(7) 0.0041(7) 0.0051(7) 0.0022(6) 0.0013(6) -0.0002(6)
Rh21 0.0085(6) 0.0072(6) 0.0093(6) 0.0043(5) 0.0024(5) 0.0017(5)
Rh22 0.0113(6) 0.0053(6) 0.0080(6) 0.0031(5) 0.0041(5) 0.0026(5)
Rh23 0.0112(6) 0.0065(6) 0.0074(6) 0.0038(5) 0.0017(5) 0.0015(5)
Rh24 0.0104(6) 0.0048(5) 0.0077(6) 0.0026(5) 0.0037(5) 0.0009(4)
Rh25 0.0086(6) 0.0047(5) 0.0088(6) 0.0036(5) 0.0035(5) 0.0005(4)
Rh26 0.0081(6) 0.0058(6) 0.0091(6) 0.0039(5) 0.0033(5) 0.0008(4)
Rh27 0.0079(6) 0.0058(6) 0.0079(6) 0.0041(5) 0.0018(5) 0.0005(4)
Rh28 0.0098(6) 0.0048(5) 0.0089(6) 0.0037(5) 0.0025(5) 0.0013(4)
Rh29 0.0075(6) 0.0069(6) 0.0095(6) 0.0049(5) 0.0033(5) 0.0008(4)
Rh30 0.0097(6) 0.0063(6) 0.0097(6) 0.0050(5) 0.0013(5) -0.0004(5)
Rh31 0.0098(6) 0.0062(6) 0.0105(6) 0.0048(5) 0.0044(5) 0.0014(5)
Rh32 0.0091(6) 0.0053(6) 0.0097(6) 0.0029(5) 0.0016(5) -0.0010(4)
C41 0.032(7) 0.015(5) 0.019(6) 0.010(5) 0.016(5) 0.008(5)
O41 0.035(6) 0.017(5) 0.021(6) 0.010(5) 0.015(5) 0.006(5)
C42 0.011(5) 0.014(5) 0.012(5) 0.008(4) 0.002(4) 0.003(4)
O42 0.011(5) 0.014(5) 0.015(5) 0.009(4) 0.002(4) 0.003(4)
C43 0.016(5) 0.006(4) 0.017(6) 0.002(4) 0.006(5) 0.000(4)
O43 0.017(5) 0.008(4) 0.017(5) 0.001(4) 0.004(4) 0.001(4)
C44 0.015(4) 0.013(4) 0.014(4) 0.008(3) 0.007(3) 0.004(3)
O44 0.017(4) 0.014(4) 0.013(4) 0.009(3) 0.006(3) 0.004(3)
C45 0.017(5) 0.003(5) 0.014(5) 0.003(4) 0.008(4) 0.002(4)
O45 0.018(5) 0.007(4) 0.015(5) 0.001(4) 0.008(4) 0.001(4)
C46 0.020(6) 0.015(6) 0.011(5) 0.004(5) 0.003(5) 0.001(5)
O46 0.021(5) 0.019(5) 0.012(4) 0.000(4) 0.003(4) 0.001(4)
C47 0.014(5) 0.028(6) 0.025(6) 0.014(5) 0.003(5) 0.002(5)
O47 0.014(5) 0.030(6) 0.028(6) 0.009(5) 0.003(5) 0.002(5)
C48 0.022(6) 0.011(5) 0.022(6) 0.011(5) 0.012(5) 0.007(5)
O48 0.022(5) 0.012(5) 0.023(5) 0.009(4) 0.013(4) 0.007(4)
C49 0.015(4) 0.015(4) 0.013(4) 0.010(3) 0.002(3) 0.001(3)
O49 0.015(4) 0.018(4) 0.015(4) 0.011(4) 0.003(3) -0.001(3)
C50 0.036(7) 0.018(6) 0.015(6) 0.010(5) 0.010(5) 0.004(5)
O50 0.039(7) 0.020(5) 0.015(5) 0.010(5) 0.010(5) 0.003(5)
C51 0.017(6) 0.020(6) 0.030(7) 0.015(5) 0.000(5) -0.001(5)
O51 0.019(6) 0.024(6) 0.031(6) 0.014(5) -0.002(4) -0.001(4)
C52 0.018(6) 0.010(5) 0.008(5) 0.003(4) 0.002(4) 0.004(4)
O52 0.019(5) 0.010(5) 0.009(5) 0.005(4) 0.003(4) 0.003(4)
C53 0.016(6) 0.012(5) 0.016(6) 0.012(5) -0.002(5) -0.004(4)
O53 0.017(5) 0.014(4) 0.019(5) 0.009(4) -0.001(4) -0.003(4)
C54 0.024(6) 0.011(5) 0.016(6) 0.007(5) 0.001(5) 0.003(5)
O54 0.026(6) 0.014(5) 0.017(5) 0.008(4) -0.001(4) 0.005(4)
C55 0.025(6) 0.018(5) 0.017(6) 0.013(5) 0.010(5) 0.009(5)
O55 0.026(6) 0.018(5) 0.019(5) 0.011(5) 0.011(5) 0.010(4)
C56 0.023(6) 0.034(7) 0.024(6) 0.016(6) 0.014(5) 0.017(5)
O56 0.025(6) 0.034(7) 0.027(6) 0.014(5) 0.013(5) 0.020(5)
C57 0.024(6) 0.015(6) 0.017(6) 0.011(5) 0.008(5) 0.007(5)
O57 0.028(6) 0.019(5) 0.018(5) 0.007(5) 0.012(5) 0.005(5)
C58 0.021(6) 0.018(6) 0.018(6) 0.010(5) 0.008(5) 0.004(5)
O58 0.024(6) 0.021(5) 0.019(5) 0.010(5) 0.008(4) 0.005(4)
C59 0.014(5) 0.017(6) 0.020(6) 0.005(5) 0.007(5) -0.004(4)
O59 0.013(5) 0.017(5) 0.019(5) 0.007(4) 0.003(4) -0.002(4)
C60 0.027(6) 0.012(5) 0.011(5) 0.006(5) 0.008(5) 0.006(5)
O60 0.030(6) 0.014(5) 0.012(5) 0.006(4) 0.008(4) 0.005(4)
C61 0.016(5) 0.014(5) 0.011(5) 0.010(5) -0.003(4) 0.001(4)
O61 0.018(5) 0.014(5) 0.013(5) 0.011(4) -0.002(4) -0.003(4)
C62 0.030(7) 0.013(5) 0.024(6) 0.009(5) 0.013(5) 0.005(5)
O62 0.032(6) 0.015(5) 0.026(6) 0.008(5) 0.013(5) 0.002(5)
C63 0.021(6) 0.013(5) 0.011(5) 0.006(4) 0.005(4) 0.005(5)
O63 0.024(5) 0.013(5) 0.012(4) 0.005(4) 0.004(4) 0.003(4)
C64 0.022(6) 0.012(5) 0.012(5) 0.006(4) 0.000(5) -0.003(5)
O64 0.022(6) 0.014(5) 0.015(5) 0.003(4) 0.001(4) -0.004(4)
C65 0.026(6) 0.015(5) 0.010(5) 0.009(4) 0.006(5) 0.003(5)
O65 0.027(6) 0.018(5) 0.010(4) 0.008(4) 0.006(4) 0.002(4)
C66 0.021(5) 0.012(5) 0.017(6) 0.012(5) 0.011(4) 0.009(5)
O66 0.022(5) 0.015(5) 0.018(5) 0.011(4) 0.008(4) 0.006(4)
C67 0.010(4) 0.013(4) 0.016(4) 0.005(3) 0.008(3) 0.000(3)
O67 0.011(4) 0.014(4) 0.018(4) 0.006(3) 0.006(3) 0.003(3)
N1 0.019(5) 0.013(5) 0.017(5) 0.010(4) 0.008(4) 0.004(4)
C100 0.021(7) 0.014(6) 0.020(7) 0.010(5) 0.004(6) 0.002(6)
C101 0.021(8) 0.009(7) 0.024(9) 0.006(7) 0.001(7) -0.001(7)
C102 0.025(7) 0.011(6) 0.018(7) 0.006(5) 0.003(6) 0.006(6)
C103 0.035(10) 0.022(9) 0.019(9) 0.007(7) -0.007(8) 0.013(8)
C104 0.023(7) 0.017(6) 0.020(7) 0.010(5) 0.014(6) 0.006(6)
C105 0.028(9) 0.017(8) 0.023(9) 0.007(7) 0.010(7) 0.008(7)
C106 0.018(7) 0.013(6) 0.022(7) 0.008(5) 0.009(6) 0.002(6)
C107 0.027(10) 0.026(9) 0.038(10) 0.010(8) 0.017(8) -0.007(8)
N2 0.024(8) 0.011(7) 0.027(9) 0.008(7) 0.015(7) 0.007(6)
C200 0.031(10) 0.014(9) 0.026(10) 0.010(8) 0.015(8) 0.006(8)
C201 0.029(10) 0.012(9) 0.027(10) 0.008(8) 0.008(8) 0.002(8)
C202 0.023(10) 0.028(10) 0.029(10) 0.021(9) 0.018(8) 0.010(8)
C203 0.023(10) 0.018(9) 0.028(10) 0.017(8) 0.012(8) -0.001(7)
C204 0.024(10) 0.026(10) 0.048(13) 0.028(10) 0.020(9) 0.013(8)
C205 0.021(10) 0.025(10) 0.043(13) 0.018(10) 0.013(9) 0.007(8)
C206 0.016(9) 0.014(9) 0.030(10) 0.012(8) 0.009(8) 0.002(7)
C207 0.033(11) 0.014(9) 0.025(10) 0.003(8) 0.014(9) 0.007(8)
N3 0.027(6) 0.025(5) 0.026(5) 0.017(5) 0.008(5) 0.008(5)
C300 0.033(8) 0.024(7) 0.033(8) 0.018(6) 0.009(6) 0.009(6)
C301 0.033(10) 0.036(10) 0.036(11) 0.018(9) 0.009(9) 0.004(9)
C302 0.027(7) 0.032(7) 0.025(7) 0.017(6) 0.010(6) 0.009(6)
C303 0.027(10) 0.035(10) 0.040(11) 0.019(9) 0.008(9) 0.000(8)
C304 0.031(8) 0.031(7) 0.032(8) 0.010(6) 0.008(7) 0.008(7)
C305 0.041(11) 0.034(11) 0.039(11) 0.009(9) 0.023(9) -0.002(9)
C306 0.033(8) 0.026(7) 0.025(7) 0.012(6) 0.004(6) 0.006(6)
C307 0.029(9) 0.017(9) 0.024(9) 0.003(7) 0.006(8) 0.001(7)
N4 0.016(5) 0.030(5) 0.024(5) 0.022(5) 0.006(4) 0.007(4)
C400 0.017(7) 0.032(7) 0.025(7) 0.021(6) 0.007(6) 0.004(6)
C401 0.021(9) 0.039(10) 0.025(9) 0.017(8) 0.002(7) -0.005(8)
C402 0.022(7) 0.028(7) 0.026(7) 0.019(6) 0.005(6) 0.008(6)
C403 0.029(10) 0.031(10) 0.026(9) 0.019(8) -0.002(8) -0.008(8)
C404 0.020(7) 0.033(7) 0.028(7) 0.020(6) 0.009(6) 0.016(6)
C405 0.028(9) 0.042(11) 0.029(9) 0.023(8) 0.015(8) 0.017(8)
C406 0.013(7) 0.039(8) 0.033(7) 0.024(6) 0.005(6) 0.001(6)
C407 0.025(10) 0.059(12) 0.048(11) 0.036(10) 0.016(9) -0.002(9)
N5 0.010(7) 0.006(6) 0.019(7) 0.006(6) 0.005(6) 0.002(5)
C500 0.030(10) 0.017(9) 0.036(11) 0.021(9) 0.014(9) 0.013(8)
C501 0.025(10) 0.011(9) 0.031(11) 0.004(8) 0.005(8) 0.002(7)
C502 0.030(11) 0.035(12) 0.038(12) 0.023(10) 0.014(10) -0.003(9)
C503 0.016(10) 0.039(12) 0.033(12) 0.010(10) 0.010(9) 0.001(9)
C504 0.012(9) 0.024(10) 0.026(10) 0.010(8) -0.001(8) 0.001(7)
C505 0.032(12) 0.035(12) 0.030(11) 0.018(10) -0.005(9) -0.008(9)
C506 0.020(9) 0.018(9) 0.029(10) 0.013(8) -0.001(8) 0.001(7)
C507 0.027(11) 0.023(10) 0.026(10) 0.011(9) 0.005(9) 0.005(8)
N6 0.019(8) 0.018(8) 0.038(10) 0.016(7) 0.020(7) 0.007(6)
C600 0.049(14) 0.021(11) 0.050(14) 0.011(10) 0.043(12) 0.006(10)
C601 0.075(19) 0.007(10) 0.08(2) 0.009(11) 0.058(17) 0.007(11)
C602 0.025(10) 0.023(10) 0.019(10) 0.010(8) 0.003(8) 0.000(8)
C603 0.067(17) 0.046(14) 0.024(11) 0.026(11) 0.005(11) 0.007(12)
C604 0.031(11) 0.013(9) 0.046(13) 0.018(9) 0.019(10) 0.003(8)
C605 0.027(10) 0.019(9) 0.028(10) 0.014(8) 0.012(8) 0.007(8)
C606 0.012(9) 0.020(10) 0.040(12) 0.017(9) -0.004(8) -0.001(7)
C607 0.022(12) 0.036(13) 0.073(18) 0.029(13) -0.013(12) -0.001(10)
N7 0.018(5) 0.013(5) 0.013(5) 0.010(4) 0.005(4) 0.001(4)
C700 0.013(6) 0.017(6) 0.015(6) 0.006(5) 0.002(6) 0.000(6)
C701 0.019(9) 0.010(8) 0.037(10) 0.002(7) -0.001(8) -0.010(7)
C702 0.020(7) 0.019(6) 0.018(6) 0.014(5) 0.004(6) 0.000(6)
C703 0.019(9) 0.025(9) 0.031(10) 0.011(8) 0.002(8) 0.008(7)
C704 0.021(7) 0.015(6) 0.019(6) 0.010(5) 0.006(6) -0.002(6)
C705 0.020(9) 0.020(9) 0.030(10) 0.010(8) -0.004(8) -0.007(7)
C706 0.020(7) 0.020(6) 0.012(6) 0.008(5) 0.008(5) 0.002(6)
C707 0.018(8) 0.014(8) 0.021(9) 0.001(7) 0.003(7) 0.003(7)
N8 0.013(7) 0.012(7) 0.015(7) 0.007(6) 0.003(6) 0.004(6)
C800 0.027(10) 0.020(9) 0.021(9) 0.015(8) 0.005(8) -0.003(8)
C801 0.032(12) 0.060(16) 0.042(13) 0.032(13) 0.024(11) 0.013(11)
C802 0.014(9) 0.015(9) 0.016(9) 0.003(7) -0.006(7) -0.001(7)
C803 0.017(9) 0.036(11) 0.021(10) 0.019(9) -0.009(8) -0.007(8)
C804 0.013(8) 0.011(8) 0.020(9) 0.008(7) 0.003(7) -0.003(6)
C805 0.030(11) 0.023(10) 0.031(11) 0.015(9) 0.006(9) -0.004(9)
C806 0.036(11) 0.008(8) 0.022(10) 0.008(8) 0.008(8) 0.006(8)
C807 0.023(10) 0.016(9) 0.026(10) 0.010(8) 0.007(8) 0.002(7)
N900 0.046(12) 0.043(12) 0.036(11) 0.021(10) 0.019(10) 0.012(10)
C901 0.029(11) 0.018(9) 0.023(10) 0.005(8) 0.020(9) 0.002(8)
C902 0.025(10) 0.009(8) 0.029(11) 0.003(8) 0.004(8) 0.001(7)
N910 0.033(12) 0.091(19) 0.015(10) -0.004(11) -0.001(9) -0.023(12)
C911 0.008(9) 0.056(15) 0.039(14) 0.025(12) 0.005(9) 0.003(9)
C912 0.045(14) 0.046(14) 0.032(13) 0.010(11) 0.004(11) 0.026(12)
N920 0.023(9) 0.038(11) 0.036(11) 0.006(9) 0.004(8) 0.006(8)
C921 0.033(12) 0.022(10) 0.029(11) 0.008(9) 0.019(10) 0.005(9)
C922 0.049(14) 0.038(13) 0.043(14) 0.023(11) 0.018(11) 0.026(11)
N930 0.032(12) 0.036(11) 0.032(11) 0.021(9) 0.010(10) 0.007(10)
C931 0.031(8) 0.039(8) 0.036(8) 0.017(6) 0.010(7) 0.007(7)
C932 0.029(11) 0.039(12) 0.035(11) 0.017(9) 0.008(10) 0.009(11)
N940 0.032(10) 0.048(11) 0.039(10) 0.015(8) 0.010(8) 0.008(9)
C941 0.029(7) 0.038(8) 0.032(7) 0.018(6) 0.010(6) 0.007(6)
C942 0.034(11) 0.038(10) 0.037(10) 0.019(8) 0.011(9) 0.006(9)

loop_
_atom_type_symbol
_atom_type_description
_atom_type_scat_dispersion_real
_atom_type_scat_dispersion_imag
_atom_type_scat_source
C C 0.0033 0.0016 'International Tables Vol C Tables 4.2.6.8 and 6.1.1.4'
H H 0.0000 0.0000 'International Tables Vol C Tables 4.2.6.8 and 6.1.1.4'
N N 0.0061 0.0033 'International Tables Vol C Tables 4.2.6.8 and 6.1.1.4'
O O 0.0106 0.0060 'International Tables Vol C Tables 4.2.6.8 and 6.1.1.4'
Ge Ge 0.1547 1.8001 'International Tables Vol C Tables 4.2.6.8 and 6.1.1.4'
Rh Rh -1.1178 0.9187 'International Tables Vol C Tables 4.2.6.8 and 6.1.1.4'

loop_
_geom_angle_atom_site_label_1
_geom_angle_atom_site_label_2
_geom_angle_atom_site_label_3
_geom_angle
Rh10 Ge1 Rh9 178.85(8)
Rh10 Ge1 Rh5 67.15(5)
Rh9 Ge1 Rh5 111.91(7)
Rh10 Ge1 Rh3 112.39(7)
Rh9 Ge1 Rh3 67.28(5)
Rh5 Ge1 Rh3 113.71(7)
Rh10 Ge1 Rh4 66.89(5)
Rh9 Ge1 Rh4 113.46(7)
Rh5 Ge1 Rh4 66.92(5)
Rh3 Ge1 Rh4 178.88(8)
Rh10 Ge1 Rh6 113.99(7)
Rh9 Ge1 Rh6 66.95(5)
Rh5 Ge1 Rh6 178.86(8)
Rh3 Ge1 Rh6 65.91(5)
Rh4 Ge1 Rh6 113.48(7)
Rh10 Ge1 Rh2 61.93(5)
Rh9 Ge1 Rh2 119.21(7)
Rh5 Ge1 Rh2 119.50(7)
Rh3 Ge1 Rh2 114.28(6)
Rh4 Ge1 Rh2 64.65(5)
Rh6 Ge1 Rh2 61.50(5)
Rh10 Ge1 Rh8 119.09(7)
Rh9 Ge1 Rh8 61.80(5)
Rh5 Ge1 Rh8 114.84(6)
Rh3 Ge1 Rh8 118.96(7)
Rh4 Ge1 Rh8 61.16(5)
Rh6 Ge1 Rh8 64.80(5)
Rh2 Ge1 Rh8 68.48(5)
Rh10 Ge1 Rh12 114.97(7)
Rh9 Ge1 Rh12 63.89(5)
Rh5 Ge1 Rh12 61.17(5)
Rh3 Ge1 Rh12 61.67(5)
Rh4 Ge1 Rh12 119.36(6)
Rh6 Ge1 Rh12 117.91(7)
Rh2 Ge1 Rh12 174.22(7)
Rh8 Ge1 Rh12 116.85(6)
Rh10 Ge1 Rh7 64.37(5)
Rh9 Ge1 Rh7 114.68(7)
Rh5 Ge1 Rh7 61.81(5)
Rh3 Ge1 Rh7 61.02(5)
Rh4 Ge1 Rh7 118.98(6)
Rh6 Ge1 Rh7 118.45(6)
Rh2 Ge1 Rh7 116.81(6)
Rh8 Ge1 Rh7 174.51(7)
Rh12 Ge1 Rh7 57.93(5)
Rh10 Ge1 Rh1 118.62(7)
Rh9 Ge1 Rh1 61.07(5)
Rh5 Ge1 Rh1 63.92(5)
Rh3 Ge1 Rh1 119.72(7)
Rh4 Ge1 Rh1 61.36(5)
Rh6 Ge1 Rh1 115.24(7)
Rh2 Ge1 Rh1 116.69(6)
Rh8 Ge1 Rh1 58.12(4)
Rh12 Ge1 Rh1 68.98(5)
Rh7 Ge1 Rh1 116.73(6)
Rh10 Ge1 Rh11 61.48(5)
Rh9 Ge1 Rh11 118.96(7)
Rh5 Ge1 Rh11 119.74(7)
Rh3 Ge1 Rh11 63.84(5)
Rh4 Ge1 Rh11 115.05(7)
Rh6 Ge1 Rh11 61.17(5)
Rh2 Ge1 Rh11 57.78(4)
Rh8 Ge1 Rh11 116.34(6)
Rh12 Ge1 Rh11 116.59(6)
Rh7 Ge1 Rh11 68.88(5)
Rh1 Ge1 Rh11 174.16(7)
C14 Rh1 C13 104.9(7)
C14 Rh1 C15 85.9(7)
C13 Rh1 C15 85.6(7)
C14 Rh1 C12 84.5(7)
C13 Rh1 C12 85.5(7)
C15 Rh1 C12 164.8(7)
C14 Rh1 Rh8 150.8(5)
C13 Rh1 Rh8 45.9(5)
C15 Rh1 Rh8 90.0(4)
C12 Rh1 Rh8 92.6(4)
C14 Rh1 Rh9 128.0(5)
C13 Rh1 Rh9 84.8(5)
C15 Rh1 Rh9 146.1(4)
C12 Rh1 Rh9 44.7(4)
Rh8 Rh1 Rh9 60.55(4)
C14 Rh1 Rh4 128.4(5)
C13 Rh1 Rh4 86.7(5)
C15 Rh1 Rh4 44.2(4)
C12 Rh1 Rh4 147.1(4)
Rh8 Rh1 Rh4 59.89(4)
Rh9 Rh1 Rh4 102.74(5)
C14 Rh1 Ge1 148.8(5)
C13 Rh1 Ge1 106.3(5)
C15 Rh1 Ge1 97.4(4)
C12 Rh1 Ge1 96.9(5)
Rh8 Rh1 Ge1 60.44(5)
Rh9 Rh1 Ge1 54.86(5)
Rh4 Rh1 Ge1 55.08(4)
C14 Rh1 Rh5 98.4(6)
C13 Rh1 Rh5 147.2(5)
C15 Rh1 Rh5 73.3(5)
C12 Rh1 Rh5 119.8(5)
Rh8 Rh1 Rh5 108.05(5)
Rh9 Rh1 Rh5 98.78(5)
Rh4 Rh1 Rh5 60.67(4)
Ge1 Rh1 Rh5 53.86(4)
C25 Rh2 C4 102.9(7)
C25 Rh2 C21 95.5(8)
C4 Rh2 C21 84.5(7)
C25 Rh2 C26 76.4(7)
C4 Rh2 C26 90.5(7)
C21 Rh2 C26 169.3(7)
C25 Rh2 Rh11 146.8(5)
C4 Rh2 Rh11 45.6(4)
C21 Rh2 Rh11 91.9(5)
C26 Rh2 Rh11 91.4(4)
C25 Rh2 Rh10 139.1(6)
C4 Rh2 Rh10 84.9(5)
C21 Rh2 Rh10 44.7(5)
C26 Rh2 Rh10 144.3(4)
Rh11 Rh2 Rh10 60.70(4)
C25 Rh2 Rh6 117.0(6)
C4 Rh2 Rh6 87.3(5)
C21 Rh2 Rh6 147.5(5)
C26 Rh2 Rh6 41.0(4)
Rh11 Rh2 Rh6 60.85(4)
Rh10 Rh2 Rh6 103.36(5)
C25 Rh2 Ge1 148.0(5)
C4 Rh2 Ge1 107.5(4)
C21 Rh2 Ge1 97.0(5)
C26 Rh2 Ge1 93.5(5)
Rh11 Rh2 Ge1 61.96(5)
Rh10 Rh2 Ge1 54.95(5)
Rh6 Rh2 Ge1 55.99(5)
C25 Rh2 Rh4 103.3(5)
C4 Rh2 Rh4 145.3(5)
C21 Rh2 Rh4 70.7(5)
C26 Rh2 Rh4 117.6(5)
Rh11 Rh2 Rh4 109.68(5)
Rh10 Rh2 Rh4 60.37(4)
Rh6 Rh2 Rh4 100.65(5)
Ge1 Rh2 Rh4 54.32(4)
C7 Rh3 C1 95.8(8)
C7 Rh3 C8 94.9(8)
C1 Rh3 C8 96.4(7)
C7 Rh3 Ge1 143.6(6)
C1 Rh3 Ge1 109.6(5)
C8 Rh3 Ge1 107.2(5)
C7 Rh3 Rh7 144.8(6)
C1 Rh3 Rh7 49.2(5)
C8 Rh3 Rh7 93.1(5)
Ge1 Rh3 Rh7 63.83(5)
C7 Rh3 Rh12 141.6(6)
C1 Rh3 Rh12 95.0(5)
C8 Rh3 Rh12 47.3(5)
Ge1 Rh3 Rh12 63.28(5)
Rh7 Rh3 Rh12 59.22(4)
C7 Rh3 Rh6 86.2(6)
C1 Rh3 Rh6 132.8(5)
C8 Rh3 Rh6 130.5(5)
Ge1 Rh3 Rh6 57.45(5)
Rh7 Rh3 Rh6 113.66(5)
Rh12 Rh3 Rh6 112.21(5)
C7 Rh3 Rh9 106.8(6)
C1 Rh3 Rh9 155.3(5)
C8 Rh3 Rh9 72.2(5)
Ge1 Rh3 Rh9 56.18(5)
Rh7 Rh3 Rh9 108.26(5)
Rh12 Rh3 Rh9 60.98(4)
Rh6 Rh3 Rh9 60.40(4)
C7 Rh3 Rh11 101.7(6)
C1 Rh3 Rh11 75.2(5)
C8 Rh3 Rh11 162.1(5)
Ge1 Rh3 Rh11 62.36(5)
Rh7 Rh3 Rh11 69.32(4)
Rh12 Rh3 Rh11 116.68(5)
Rh6 Rh3 Rh11 58.33(4)
Rh9 Rh3 Rh11 108.88(5)
C18 Rh4 C24 99.8(8)
C18 Rh4 C15 94.6(7)
C24 Rh4 C15 94.3(7)
C18 Rh4 Ge1 140.3(6)
C24 Rh4 Ge1 110.1(5)
C15 Rh4 Ge1 108.2(5)
C18 Rh4 Rh8 150.2(6)
C24 Rh4 Rh8 50.6(5)
C15 Rh4 Rh8 91.5(5)
Ge1 Rh4 Rh8 63.21(5)
C18 Rh4 Rh1 139.4(6)
C24 Rh4 Rh1 96.1(5)
C15 Rh4 Rh1 46.9(5)
Ge1 Rh4 Rh1 63.57(5)
Rh8 Rh4 Rh1 59.38(4)
C18 Rh4 Rh10 84.6(6)
C24 Rh4 Rh10 131.7(5)
C15 Rh4 Rh10 133.6(5)
Ge1 Rh4 Rh10 56.06(5)
Rh8 Rh4 Rh10 111.67(5)
Rh1 Rh4 Rh10 111.43(5)
C18 Rh4 Rh5 101.5(6)
C24 Rh4 Rh5 156.8(5)
C15 Rh4 Rh5 75.0(5)
Ge1 Rh4 Rh5 56.40(5)
Rh8 Rh4 Rh5 108.22(5)
Rh1 Rh4 Rh5 61.39(4)
Rh10 Rh4 Rh5 59.97(4)
C18 Rh4 Rh2 104.6(6)
C24 Rh4 Rh2 74.9(5)
C15 Rh4 Rh2 159.2(5)
Ge1 Rh4 Rh2 61.03(5)
Rh8 Rh4 Rh2 67.89(4)
Rh1 Rh4 Rh2 115.52(5)
Rh10 Rh4 Rh2 57.69(4)
Rh5 Rh4 Rh2 108.10(5)
C17 Rh5 C19 93.8(7)
C17 Rh5 C16 98.7(7)
C19 Rh5 C16 95.8(7)
C17 Rh5 Ge1 141.5(6)
C19 Rh5 Ge1 106.8(5)
C16 Rh5 Ge1 110.7(5)
C17 Rh5 Rh12 148.8(6)
C19 Rh5 Rh12 93.1(5)
C16 Rh5 Rh12 50.3(5)
Ge1 Rh5 Rh12 63.59(5)
C17 Rh5 Rh7 139.6(5)
C19 Rh5 Rh7 46.9(5)
C16 Rh5 Rh7 95.0(5)
Ge1 Rh5 Rh7 63.39(5)
Rh12 Rh5 Rh7 59.09(4)
C17 Rh5 Rh10 102.8(6)
C19 Rh5 Rh10 72.3(5)
C16 Rh5 Rh10 155.9(5)
Ge1 Rh5 Rh10 56.07(5)
Rh12 Rh5 Rh10 108.22(5)
Rh7 Rh5 Rh10 61.47(4)
C17 Rh5 Rh4 85.1(6)
C19 Rh5 Rh4 130.3(5)
C16 Rh5 Rh4 133.5(5)
Ge1 Rh5 Rh4 56.68(5)
Rh12 Rh5 Rh4 112.74(5)
Rh7 Rh5 Rh4 111.77(5)
Rh10 Rh5 Rh4 59.79(4)
C17 Rh5 Rh1 103.5(5)
C19 Rh5 Rh1 161.8(5)
C16 Rh5 Rh1 76.4(5)
Ge1 Rh5 Rh1 62.22(5)
Rh12 Rh5 Rh1 69.21(4)
Rh7 Rh5 Rh1 116.62(5)
Rh10 Rh5 Rh1 108.43(5)
Rh4 Rh5 Rh1 57.95(4)
C9 Rh6 C26 101.7(9)
C9 Rh6 C3 93.8(7)
C26 Rh6 C3 95.5(8)
C9 Rh6 Ge1 134.8(6)
C26 Rh6 Ge1 114.4(6)
C3 Rh6 Ge1 108.2(5)
C9 Rh6 Rh2 158.9(6)
C26 Rh6 Rh2 57.3(6)
C3 Rh6 Rh2 89.9(5)
Ge1 Rh6 Rh2 62.52(5)
C9 Rh6 Rh11 135.1(5)
C26 Rh6 Rh11 102.2(6)
C3 Rh6 Rh11 46.5(5)
Ge1 Rh6 Rh11 63.49(5)
Rh2 Rh6 Rh11 58.77(4)
C9 Rh6 Rh3 93.2(6)
C26 Rh6 Rh3 163.5(6)
C3 Rh6 Rh3 76.3(5)
Ge1 Rh6 Rh3 56.64(5)
Rh2 Rh6 Rh3 107.82(5)
Rh11 Rh6 Rh3 61.74(4)
C9 Rh6 Rh9 80.6(6)
C26 Rh6 Rh9 128.8(6)
C3 Rh6 Rh9 135.7(5)
Ge1 Rh6 Rh9 55.94(5)
Rh2 Rh6 Rh9 110.79(5)
Rh11 Rh6 Rh9 111.65(5)
Rh3 Rh6 Rh9 60.36(4)
C9 Rh6 Rh8 107.9(5)
C26 Rh6 Rh8 74.0(6)
C3 Rh6 Rh8 157.3(5)
Ge1 Rh6 Rh8 60.84(5)
Rh2 Rh6 Rh8 67.40(4)
Rh11 Rh6 Rh8 114.98(5)
Rh3 Rh6 Rh8 108.25(5)
Rh9 Rh6 Rh8 57.41(4)
C5 Rh7 C22 102.3(7)
C5 Rh7 C19 85.6(7)
C22 Rh7 C19 89.1(7)
C5 Rh7 C1 86.7(7)
C22 Rh7 C1 85.0(6)
C19 Rh7 C1 169.2(6)
C5 Rh7 Rh12 147.6(6)
C22 Rh7 Rh12 45.4(5)
C19 Rh7 Rh12 90.6(5)
C1 Rh7 Rh12 91.8(4)
C5 Rh7 Rh3 129.3(5)
C22 Rh7 Rh3 84.1(5)
C19 Rh7 Rh3 145.1(5)
C1 Rh7 Rh3 43.2(4)
Rh12 Rh7 Rh3 60.76(4)
C5 Rh7 Rh5 127.7(5)
C22 Rh7 Rh5 87.1(4)
C19 Rh7 Rh5 42.7(5)
C1 Rh7 Rh5 145.6(4)
Rh12 Rh7 Rh5 59.87(4)
Rh3 Rh7 Rh5 102.67(5)
C5 Rh7 Ge1 151.6(6)
C22 Rh7 Ge1 106.2(5)
C19 Rh7 Ge1 94.7(5)
C1 Rh7 Ge1 95.6(4)
Rh12 Rh7 Ge1 60.85(5)
Rh3 Rh7 Ge1 55.15(5)
Rh5 Rh7 Ge1 54.80(4)
C5 Rh7 Rh10 101.0(6)
C22 Rh7 Rh10 147.1(4)
C19 Rh7 Rh10 69.8(5)
C1 Rh7 Rh10 119.3(4)
Rh12 Rh7 Rh10 107.89(5)
Rh3 Rh7 Rh10 98.74(5)
Rh5 Rh7 Rh10 60.27(4)
Ge1 Rh7 Rh10 53.36(4)
C23 Rh8 C13 103.4(7)
C23 Rh8 C11 89.3(8)
C13 Rh8 C11 84.5(7)
C23 Rh8 C24 81.9(7)
C13 Rh8 C24 88.7(7)
C11 Rh8 C24 167.4(6)
C23 Rh8 Rh1 149.3(5)
C13 Rh8 Rh1 46.2(5)
C11 Rh8 Rh1 91.4(5)
C24 Rh8 Rh1 91.6(4)
C23 Rh8 Rh4 123.9(6)
C13 Rh8 Rh4 87.6(5)
C11 Rh8 Rh4 146.8(5)
C24 Rh8 Rh4 43.0(4)
Rh1 Rh8 Rh4 60.74(4)
C23 Rh8 Rh9 132.4(6)
C13 Rh8 Rh9 84.6(5)
C11 Rh8 Rh9 44.2(5)
C24 Rh8 Rh9 145.6(4)
Rh1 Rh8 Rh9 60.05(4)
Rh4 Rh8 Rh9 102.99(5)
C23 Rh8 Ge1 148.8(5)
C13 Rh8 Ge1 107.7(5)
C11 Rh8 Ge1 96.5(5)
C24 Rh8 Ge1 95.8(4)
Rh1 Rh8 Ge1 61.44(5)
Rh4 Rh8 Ge1 55.63(5)
Rh9 Rh8 Ge1 55.02(4)
C23 Rh8 Rh6 100.0(6)
C13 Rh8 Rh6 145.1(5)
C11 Rh8 Rh6 70.1(5)
C24 Rh8 Rh6 120.2(4)
Rh1 Rh8 Rh6 109.05(5)
Rh4 Rh8 Rh6 100.48(5)
Rh9 Rh8 Rh6 60.46(4)
Ge1 Rh8 Rh6 54.35(4)
C10 Rh9 C11 92.4(8)
C10 Rh9 C12 94.9(8)
C11 Rh9 C12 96.2(7)
C10 Rh9 Ge1 145.8(6)
C11 Rh9 Ge1 106.8(5)
C12 Rh9 Ge1 110.3(5)
C10 Rh9 Rh1 144.4(6)
C11 Rh9 Rh1 92.9(5)
C12 Rh9 Rh1 49.6(5)
Ge1 Rh9 Rh1 64.08(5)
C10 Rh9 Rh8 138.9(6)
C11 Rh9 Rh8 46.9(5)
C12 Rh9 Rh8 95.3(5)
Ge1 Rh9 Rh8 63.18(5)
Rh1 Rh9 Rh8 59.40(4)
C10 Rh9 Rh3 89.4(6)
C11 Rh9 Rh3 130.1(5)
C12 Rh9 Rh3 133.4(5)
Ge1 Rh9 Rh3 56.55(5)
Rh1 Rh9 Rh3 113.18(5)
Rh8 Rh9 Rh3 111.22(5)
C10 Rh9 Rh6 105.2(6)
C11 Rh9 Rh6 72.3(5)
C12 Rh9 Rh6 157.0(5)
Ge1 Rh9 Rh6 57.11(5)
Rh1 Rh9 Rh6 109.88(5)
Rh8 Rh9 Rh6 62.13(4)
Rh3 Rh9 Rh6 59.24(4)
C10 Rh9 Rh12 104.5(6)
C11 Rh9 Rh12 161.8(5)
C12 Rh9 Rh12 76.0(5)
Ge1 Rh9 Rh12 62.19(5)
Rh1 Rh9 Rh12 69.42(4)
Rh8 Rh9 Rh12 116.58(5)
Rh3 Rh9 Rh12 58.10(4)
Rh6 Rh9 Rh12 108.80(5)
C20 Rh10 C6 99.0(8)
C20 Rh10 C21 91.3(7)
C6 Rh10 C21 97.4(7)
C20 Rh10 Ge1 143.7(6)
C6 Rh10 Ge1 109.5(5)
C21 Rh10 Ge1 106.3(5)
C20 Rh10 Rh2 136.4(6)
C6 Rh10 Rh2 96.3(5)
C21 Rh10 Rh2 46.2(5)
Ge1 Rh10 Rh2 63.12(5)
C20 Rh10 Rh11 148.6(6)
C6 Rh10 Rh11 49.6(5)
C21 Rh10 Rh11 91.5(5)
Ge1 Rh10 Rh11 64.16(5)
Rh2 Rh10 Rh11 58.91(4)
C20 Rh10 Rh4 101.1(6)
C6 Rh10 Rh4 157.5(5)
C21 Rh10 Rh4 72.3(5)
Ge1 Rh10 Rh4 57.05(5)
Rh2 Rh10 Rh4 61.94(4)
Rh11 Rh10 Rh4 109.50(5)
C20 Rh10 Rh5 87.7(6)
C6 Rh10 Rh5 130.9(5)
C21 Rh10 Rh5 131.3(5)
Ge1 Rh10 Rh5 56.78(5)
Rh2 Rh10 Rh5 111.83(5)
Rh11 Rh10 Rh5 113.27(5)
Rh4 Rh10 Rh5 60.24(4)
C20 Rh10 Rh7 107.4(6)
C6 Rh10 Rh7 73.5(5)
C21 Rh10 Rh7 160.1(5)
Ge1 Rh10 Rh7 62.28(5)
Rh2 Rh10 Rh7 116.06(5)
Rh11 Rh10 Rh7 69.06(4)
Rh4 Rh10 Rh7 109.46(5)
Rh5 Rh10 Rh7 58.26(4)
C2 Rh11 C4 101.4(7)
C2 Rh11 C3 85.6(7)
C4 Rh11 C3 84.8(7)
C2 Rh11 C6 86.4(7)
C4 Rh11 C6 87.4(7)
C3 Rh11 C6 167.5(6)
C2 Rh11 Rh2 147.2(6)
C4 Rh11 Rh2 45.8(5)
C3 Rh11 Rh2 89.4(5)
C6 Rh11 Rh2 92.1(5)
C2 Rh11 Rh10 128.6(5)
C4 Rh11 Rh10 84.7(5)
C3 Rh11 Rh10 145.6(5)
C6 Rh11 Rh10 42.6(4)
Rh2 Rh11 Rh10 60.39(4)
C2 Rh11 Rh6 128.2(5)
C4 Rh11 Rh6 87.0(5)
C3 Rh11 Rh6 43.9(5)
C6 Rh11 Rh6 145.3(4)
Rh2 Rh11 Rh6 60.38(4)
Rh10 Rh11 Rh6 102.81(5)
C2 Rh11 Ge1 152.6(6)
C4 Rh11 Ge1 106.0(5)
C3 Rh11 Ge1 97.7(5)
C6 Rh11 Ge1 93.8(4)
Rh2 Rh11 Ge1 60.26(5)
Rh10 Rh11 Ge1 54.35(5)
Rh6 Rh11 Ge1 55.34(4)
C2 Rh11 Rh3 102.1(6)
C4 Rh11 Rh3 146.7(5)
C3 Rh11 Rh3 73.9(5)
C6 Rh11 Rh3 117.3(4)
Rh2 Rh11 Rh3 107.65(5)
Rh10 Rh11 Rh3 98.48(5)
Rh6 Rh11 Rh3 59.93(4)
Ge1 Rh11 Rh3 53.79(4)
C27 Rh12 C22 98.0(9)
C27 Rh12 C8 85.6(7)
C22 Rh12 C8 83.9(6)
C27 Rh12 C16 85.0(7)
C22 Rh12 C16 88.8(6)
C8 Rh12 C16 167.1(6)
C27 Rh12 Rh7 144.6(8)
C22 Rh12 Rh7 46.6(5)
C8 Rh12 Rh7 90.9(5)
C16 Rh12 Rh7 91.8(4)
C27 Rh12 Rh5 128.3(6)
C22 Rh12 Rh5 88.7(5)
C8 Rh12 Rh5 146.1(4)
C16 Rh12 Rh5 43.8(4)
Rh7 Rh12 Rh5 61.03(4)
C27 Rh12 Rh3 128.6(6)
C22 Rh12 Rh3 84.2(5)
C8 Rh12 Rh3 43.4(4)
C16 Rh12 Rh3 146.3(4)
Rh7 Rh12 Rh3 60.02(4)
Rh5 Rh12 Rh3 102.96(5)
C27 Rh12 Ge1 154.2(8)
C22 Rh12 Ge1 107.7(5)
C8 Rh12 Ge1 95.7(4)
C16 Rh12 Ge1 96.6(4)
Rh7 Rh12 Ge1 61.22(5)
Rh5 Rh12 Ge1 55.24(5)
Rh3 Rh12 Ge1 55.05(4)
C27 Rh12 Rh9 103.2(8)
C22 Rh12 Rh9 145.1(5)
C8 Rh12 Rh9 70.7(4)
C16 Rh12 Rh9 120.1(4)
Rh7 Rh12 Rh9 108.83(5)
Rh5 Rh12 Rh9 99.11(5)
Rh3 Rh12 Rh9 60.92(4)
Ge1 Rh12 Rh9 53.92(4)
O1 C1 Rh3 140.8(14)
O1 C1 Rh7 131.3(13)
Rh3 C1 Rh7 87.6(6)
O2 C2 Rh11 174.8(15)
O3 C3 Rh6 136.0(14)
O3 C3 Rh11 133.8(13)
Rh6 C3 Rh11 89.6(6)
O4 C4 Rh11 135.2(13)
O4 C4 Rh2 136.2(12)
Rh11 C4 Rh2 88.6(7)
O5 C5 Rh7 174.4(16)
O6 C6 Rh10 141.7(14)
O6 C6 Rh11 130.3(13)
Rh10 C6 Rh11 87.8(6)
O7 C7 Rh3 177.1(18)
O8 C8 Rh3 138.0(13)
O8 C8 Rh12 132.3(12)
Rh3 C8 Rh12 89.3(7)
O9 C9 Rh6 179.0(18)
O10 C10 Rh9 173.4(16)
O11 C11 Rh9 137.5(14)
O11 C11 Rh8 133.4(13)
Rh9 C11 Rh8 88.9(7)
O12 C12 Rh9 141.5(14)
O12 C12 Rh1 132.3(14)
Rh9 C12 Rh1 85.7(6)
O13 C13 Rh8 136.8(13)
O13 C13 Rh1 135.3(13)
Rh8 C13 Rh1 87.9(7)
O14 C14 Rh1 175.3(16)
O15 C15 Rh4 136.5(13)
O15 C15 Rh1 134.4(13)
Rh4 C15 Rh1 88.8(6)
O16 C16 Rh5 142.4(14)
O16 C16 Rh12 131.6(13)
Rh5 C16 Rh12 85.9(6)
O17 C17 Rh5 176.6(16)
O18 C18 Rh4 178.3(18)
O19 C19 Rh5 137.7(13)
O19 C19 Rh7 131.7(13)
Rh5 C19 Rh7 90.5(7)
O20 C20 Rh10 176.4(16)
O21 C21 Rh10 136.5(13)
O21 C21 Rh2 134.0(13)
Rh10 C21 Rh2 89.1(7)
O22 C22 Rh12 136.3(13)
O22 C22 Rh7 135.7(13)
Rh12 C22 Rh7 88.0(6)
O23 C23 Rh8 176.4(16)
O24 C24 Rh4 142.6(13)
O24 C24 Rh8 130.7(12)
Rh4 C24 Rh8 86.5(6)
O25 C25 Rh2 175.5(17)
O26 C26 Rh6 150.4(16)
O26 C26 Rh2 127.1(15)
Rh6 C26 Rh2 81.7(7)
O27 C27 Rh12 173(2)
Rh23 Ge2 Rh27 179.30(8)
Rh23 Ge2 Rh31 67.63(5)
Rh27 Ge2 Rh31 112.00(7)
Rh23 Ge2 Rh22 112.54(7)
Rh27 Ge2 Rh22 68.13(5)
Rh31 Ge2 Rh22 113.85(7)
Rh23 Ge2 Rh26 113.90(7)
Rh27 Ge2 Rh26 66.47(5)
Rh31 Ge2 Rh26 178.33(8)
Rh22 Ge2 Rh26 66.41(5)
Rh23 Ge2 Rh24 66.31(5)
Rh27 Ge2 Rh24 113.02(7)
Rh31 Ge2 Rh24 66.37(5)
Rh22 Ge2 Rh24 178.73(8)
Rh26 Ge2 Rh24 113.41(7)
Rh23 Ge2 Rh28 64.61(5)
Rh27 Ge2 Rh28 115.79(6)
Rh31 Ge2 Rh28 61.44(5)
Rh22 Ge2 Rh28 61.51(5)
Rh26 Ge2 Rh28 119.67(6)
Rh24 Ge2 Rh28 117.98(7)
Rh23 Ge2 Rh32 62.17(5)
Rh27 Ge2 Rh32 117.80(6)
Rh31 Ge2 Rh32 119.78(7)
Rh22 Ge2 Rh32 114.56(6)
Rh26 Ge2 Rh32 61.08(5)
Rh24 Ge2 Rh32 64.52(5)
Rh28 Ge2 Rh32 117.83(6)
Rh23 Ge2 Rh30 115.84(6)
Rh27 Ge2 Rh30 64.26(5)
Rh31 Ge2 Rh30 61.76(5)
Rh22 Ge2 Rh30 61.21(5)
Rh26 Ge2 Rh30 117.52(7)
Rh24 Ge2 Rh30 119.66(7)
Rh28 Ge2 Rh30 57.93(5)
Rh32 Ge2 Rh30 174.80(7)
Rh23 Ge2 Rh21 61.03(5)
Rh27 Ge2 Rh21 119.59(6)
Rh31 Ge2 Rh21 120.01(7)
Rh22 Ge2 Rh21 64.43(5)
Rh26 Ge2 Rh21 61.64(5)
Rh24 Ge2 Rh21 114.34(6)
Rh28 Ge2 Rh21 69.77(5)
Rh32 Ge2 Rh21 57.82(5)
Rh30 Ge2 Rh21 116.98(6)
Rh23 Ge2 Rh25 117.68(7)
Rh27 Ge2 Rh25 61.86(5)
Rh31 Ge2 Rh25 114.56(6)
Rh22 Ge2 Rh25 119.69(7)
Rh26 Ge2 Rh25 64.25(5)
Rh24 Ge2 Rh25 60.94(5)
Rh28 Ge2 Rh25 174.82(7)
Rh32 Ge2 Rh25 66.72(5)
Rh30 Ge2 Rh25 117.68(6)
Rh21 Ge2 Rh25 115.39(6)
Rh23 Ge2 Rh29 118.56(7)
Rh27 Ge2 Rh29 60.77(5)
Rh31 Ge2 Rh29 64.44(5)
Rh22 Ge2 Rh29 120.58(7)
Rh26 Ge2 Rh29 113.95(6)
Rh24 Ge2 Rh29 60.68(5)
Rh28 Ge2 Rh29 117.43(6)
Rh32 Ge2 Rh29 114.77(6)
Rh30 Ge2 Rh29 70.44(5)
Rh21 Ge2 Rh29 172.33(7)
Rh25 Ge2 Rh29 57.43(4)
C56 Rh21 C59 102.9(8)
C56 Rh21 C58 87.9(8)
C59 Rh21 C58 82.9(7)
C56 Rh21 C67 83.4(7)
C59 Rh21 C67 87.2(7)
C58 Rh21 C67 165.1(7)
C56 Rh21 Rh32 148.1(6)
C59 Rh21 Rh32 45.3(5)
C58 Rh21 Rh32 90.1(5)
C67 Rh21 Rh32 91.0(4)
C56 Rh21 Rh23 125.5(6)
C59 Rh21 Rh23 87.4(5)
C58 Rh21 Rh23 146.6(5)
C67 Rh21 Rh23 43.3(4)
Rh32 Rh21 Rh23 61.23(4)
C56 Rh21 Rh26 130.8(6)
C59 Rh21 Rh26 84.2(6)
C58 Rh21 Rh26 44.1(5)
C67 Rh21 Rh26 145.8(4)
Rh32 Rh21 Rh26 60.06(4)
Rh23 Rh21 Rh26 103.18(5)
C56 Rh21 Ge2 150.9(6)
C59 Rh21 Ge2 106.2(5)
C58 Rh21 Ge2 97.4(5)
C67 Rh21 Ge2 96.1(4)
Rh32 Rh21 Ge2 60.91(5)
Rh23 Rh21 Ge2 54.90(5)
Rh26 Rh21 Ge2 55.34(4)
C56 Rh21 Rh22 101.7(6)
C59 Rh21 Rh22 144.2(6)
C58 Rh21 Rh22 72.4(5)
C67 Rh21 Rh22 121.2(4)
Rh32 Rh21 Rh22 108.01(5)
Rh23 Rh21 Rh22 98.98(5)
Rh26 Rh21 Rh22 60.06(4)
Ge2 Rh21 Rh22 53.80(4)
C57 Rh22 C55 102.0(7)
C57 Rh22 C64 92.8(8)
C55 Rh22 C64 93.7(7)
C57 Rh22 Ge2 139.7(5)
C55 Rh22 Ge2 109.2(5)
C64 Rh22 Ge2 109.6(5)
C57 Rh22 Rh30 138.4(6)
C55 Rh22 Rh30 95.6(5)
C64 Rh22 Rh30 48.3(5)
Ge2 Rh22 Rh30 63.47(5)
C57 Rh22 Rh28 151.6(5)
C55 Rh22 Rh28 49.7(5)
C64 Rh22 Rh28 91.7(5)
Ge2 Rh22 Rh28 63.28(5)
Rh30 Rh22 Rh28 59.11(4)
C57 Rh22 Rh26 83.0(5)
C55 Rh22 Rh26 132.5(6)
C64 Rh22 Rh26 133.6(5)
Ge2 Rh22 Rh26 57.13(5)
Rh30 Rh22 Rh26 111.73(5)
Rh28 Rh22 Rh26 113.26(5)
C57 Rh22 Rh27 100.9(5)
C55 Rh22 Rh27 155.5(5)
C64 Rh22 Rh27 76.5(5)
Ge2 Rh22 Rh27 55.66(5)
Rh30 Rh22 Rh27 61.08(4)
Rh28 Rh22 Rh27 107.49(5)
Rh26 Rh22 Rh27 59.32(4)
C57 Rh22 Rh21 104.2(6)
C55 Rh22 Rh21 75.1(6)
C64 Rh22 Rh21 161.1(5)
Ge2 Rh22 Rh21 61.77(5)
Rh30 Rh22 Rh21 116.65(5)
Rh28 Rh22 Rh21 69.42(4)
Rh26 Rh22 Rh21 58.18(4)
Rh27 Rh22 Rh21 107.58(5)
C50 Rh23 C67 101.1(8)
C50 Rh23 C63 95.0(7)
C67 Rh23 C63 92.2(7)
C50 Rh23 Ge2 138.3(6)
C67 Rh23 Ge2 112.3(5)
C63 Rh23 Ge2 107.6(5)
C50 Rh23 Rh21 151.7(6)
C67 Rh23 Rh21 51.0(5)
C63 Rh23 Rh21 91.4(5)
Ge2 Rh23 Rh21 64.06(5)
C50 Rh23 Rh32 139.5(6)
C67 Rh23 Rh32 94.8(5)
C63 Rh23 Rh32 47.0(5)
Ge2 Rh23 Rh32 63.23(5)
Rh21 Rh23 Rh32 59.00(4)
C50 Rh23 Rh24 98.2(6)
C67 Rh23 Rh24 156.9(5)
C63 Rh23 Rh24 73.4(5)
Ge2 Rh23 Rh24 57.82(5)
Rh21 Rh23 Rh24 110.09(5)
Rh32 Rh23 Rh24 62.21(4)
C50 Rh23 Rh31 82.5(6)
C67 Rh23 Rh31 135.3(5)
C63 Rh23 Rh31 132.2(5)
Ge2 Rh23 Rh31 56.24(5)
Rh21 Rh23 Rh31 112.93(5)
Rh32 Rh23 Rh31 111.21(5)
Rh24 Rh23 Rh31 59.87(4)
C50 Rh23 Rh28 103.2(6)
C67 Rh23 Rh28 78.8(5)
C63 Rh23 Rh28 160.9(5)
Ge2 Rh23 Rh28 61.79(5)
Rh21 Rh23 Rh28 69.81(4)
Rh32 Rh23 Rh28 116.36(5)
Rh24 Rh23 Rh28 109.06(5)
Rh31 Rh23 Rh28 57.39(4)
C46 Rh24 C43 99.7(7)
C46 Rh24 C45 93.4(7)
C43 Rh24 C45 95.1(7)
C46 Rh24 Ge2 141.0(5)
C43 Rh24 Ge2 110.1(5)
C45 Rh24 Ge2 107.8(5)
C46 Rh24 Rh25 150.1(5)
C43 Rh24 Rh25 50.5(5)
C45 Rh24 Rh25 92.5(5)
Ge2 Rh24 Rh25 63.15(5)
C46 Rh24 Rh29 139.0(5)
C43 Rh24 Rh29 95.3(5)
C45 Rh24 Rh29 47.1(5)
Ge2 Rh24 Rh29 63.67(5)
Rh25 Rh24 Rh29 58.97(4)
C46 Rh24 Rh23 85.7(5)
C43 Rh24 Rh23 130.9(5)
C45 Rh24 Rh23 133.5(4)
Ge2 Rh24 Rh23 55.87(5)
Rh25 Rh24 Rh23 110.81(5)
Rh29 Rh24 Rh23 112.22(5)
C46 Rh24 Rh31 101.8(5)
C43 Rh24 Rh31 156.5(5)
C45 Rh24 Rh31 74.5(4)
Ge2 Rh24 Rh31 55.89(5)
Rh25 Rh24 Rh31 108.05(5)
Rh29 Rh24 Rh31 62.15(4)
Rh23 Rh24 Rh31 60.39(4)
C46 Rh24 Rh32 106.6(5)
C43 Rh24 Rh32 74.0(5)
C45 Rh24 Rh32 158.4(5)
Ge2 Rh24 Rh32 60.86(5)
Rh25 Rh24 Rh32 66.17(4)
Rh29 Rh24 Rh32 114.22(5)
Rh23 Rh24 Rh32 57.97(4)
Rh31 Rh24 Rh32 108.18(5)
C41 Rh25 C44 103.3(8)
C41 Rh25 C42 88.4(7)
C44 Rh25 C42 89.8(6)
C41 Rh25 C43 83.0(7)
C44 Rh25 C43 84.3(6)
C42 Rh25 C43 168.2(6)
C41 Rh25 Rh29 150.0(6)
C44 Rh25 Rh29 46.7(5)
C42 Rh25 Rh29 92.5(4)
C43 Rh25 Rh29 90.9(4)
C41 Rh25 Rh24 124.7(6)
C44 Rh25 Rh24 84.9(5)
C42 Rh25 Rh24 146.7(4)
C43 Rh25 Rh24 42.9(4)
Rh29 Rh25 Rh24 60.54(4)
C41 Rh25 Rh27 131.9(6)
C44 Rh25 Rh27 87.8(5)
C42 Rh25 Rh27 44.4(4)
C43 Rh25 Rh27 145.0(4)
Rh29 Rh25 Rh27 59.89(4)
Rh24 Rh25 Rh27 102.51(5)
C41 Rh25 Ge2 148.1(6)
C44 Rh25 Ge2 108.4(5)
C42 Rh25 Ge2 95.4(4)
C43 Rh25 Ge2 96.2(4)
Rh29 Rh25 Ge2 61.68(5)
Rh24 Rh25 Ge2 55.92(4)
Rh27 Rh25 Ge2 54.47(5)
C41 Rh25 Rh26 99.3(6)
C44 Rh25 Rh26 147.6(5)
C42 Rh25 Rh26 67.8(4)
C43 Rh25 Rh26 121.5(5)
Rh29 Rh25 Rh26 108.87(5)
Rh24 Rh25 Rh26 100.97(5)
Rh27 Rh25 Rh26 59.88(4)
Ge2 Rh25 Rh26 54.13(4)
C41 Rh25 Rh32 95.0(6)
C44 Rh25 Rh32 143.7(5)
C42 Rh25 Rh32 122.2(4)
C43 Rh25 Rh32 66.9(4)
Rh29 Rh25 Rh32 109.63(5)
Rh24 Rh25 Rh32 59.02(4)
Rh27 Rh25 Rh32 102.99(5)
Ge2 Rh25 Rh32 56.40(4)
Rh26 Rh25 Rh32 54.65(4)
C60 Rh26 C61 98.5(7)
C60 Rh26 C58 93.0(7)
C61 Rh26 C58 93.5(7)
C60 Rh26 Ge2 143.4(6)
C61 Rh26 Ge2 110.0(5)
C58 Rh26 Ge2 107.3(5)
C60 Rh26 Rh32 148.5(5)
C61 Rh26 Rh32 50.1(5)
C58 Rh26 Rh32 90.9(5)
Ge2 Rh26 Rh32 63.18(5)
C60 Rh26 Rh21 138.2(5)
C61 Rh26 Rh21 94.9(5)
C58 Rh26 Rh21 46.7(5)
Ge2 Rh26 Rh21 63.02(5)
Rh32 Rh26 Rh21 58.84(4)
C60 Rh26 Rh27 87.9(6)
C61 Rh26 Rh27 131.2(5)
C58 Rh26 Rh27 134.7(5)
Ge2 Rh26 Rh27 56.15(5)
Rh32 Rh26 Rh27 110.95(5)
Rh21 Rh26 Rh27 111.98(5)
C60 Rh26 Rh22 102.8(5)
C61 Rh26 Rh22 156.0(5)
C58 Rh26 Rh22 74.6(5)
Ge2 Rh26 Rh22 56.46(5)
Rh32 Rh26 Rh22 108.39(5)
Rh21 Rh26 Rh22 61.76(4)
Rh27 Rh26 Rh22 61.12(4)
C60 Rh26 Rh25 107.4(5)
C61 Rh26 Rh25 74.0(5)
C58 Rh26 Rh25 157.3(5)
Ge2 Rh26 Rh25 61.62(5)
Rh32 Rh26 Rh25 66.49(4)
Rh21 Rh26 Rh25 114.37(5)
Rh27 Rh26 Rh25 58.10(4)
Rh22 Rh26 Rh25 109.39(5)
C65 Rh27 C66 97.8(8)
C65 Rh27 C42 96.4(7)
C66 Rh27 C42 96.7(6)
C65 Rh27 Ge2 142.0(5)
C66 Rh27 Ge2 109.0(5)
C42 Rh27 Ge2 106.4(5)
C65 Rh27 Rh29 144.7(6)
C66 Rh27 Rh29 47.3(5)
C42 Rh27 Rh29 93.7(5)
Ge2 Rh27 Rh29 64.68(5)
C65 Rh27 Rh25 142.9(5)
C66 Rh27 Rh25 92.7(5)
C42 Rh27 Rh25 46.9(5)
Ge2 Rh27 Rh25 63.66(5)
Rh29 Rh27 Rh25 59.07(4)
C65 Rh27 Rh26 105.3(6)
C66 Rh27 Rh26 154.3(5)
C42 Rh27 Rh26 70.1(5)
Ge2 Rh27 Rh26 57.38(5)
Rh29 Rh27 Rh26 109.95(5)
Rh25 Rh27 Rh26 62.03(4)
C65 Rh27 Rh30 99.7(5)
C66 Rh27 Rh30 77.7(5)
C42 Rh27 Rh30 163.5(5)
Ge2 Rh27 Rh30 62.01(5)
Rh29 Rh27 Rh30 71.01(4)
Rh25 Rh27 Rh30 117.29(5)
Rh26 Rh27 Rh30 108.62(5)
C65 Rh27 Rh22 85.7(5)
C66 Rh27 Rh22 134.6(5)
C42 Rh27 Rh22 128.1(5)
Ge2 Rh27 Rh22 56.21(5)
Rh29 Rh27 Rh22 113.75(5)
Rh25 Rh27 Rh22 111.34(5)
Rh26 Rh27 Rh22 59.56(4)
Rh30 Rh27 Rh22 57.19(4)
C54 Rh28 C53 106.0(7)
C54 Rh28 C52 87.2(7)
C53 Rh28 C52 84.7(7)
C54 Rh28 C55 84.8(7)
C53 Rh28 C55 87.0(7)
C52 Rh28 C55 166.4(6)
C54 Rh28 Rh30 152.4(5)
C53 Rh28 Rh30 46.4(4)
C52 Rh28 Rh30 90.5(5)
C55 Rh28 Rh30 91.5(5)
C54 Rh28 Rh31 129.1(5)
C53 Rh28 Rh31 86.8(5)
C52 Rh28 Rh31 44.3(4)
C55 Rh28 Rh31 145.9(4)
Rh30 Rh28 Rh31 60.74(4)
C54 Rh28 Rh22 126.6(6)
C53 Rh28 Rh22 85.9(4)
C52 Rh28 Rh22 146.3(4)
C55 Rh28 Rh22 43.2(4)
Rh30 Rh28 Rh22 60.24(4)
Rh31 Rh28 Rh22 102.93(5)
C54 Rh28 Ge2 146.5(5)
C53 Rh28 Ge2 107.4(4)
C52 Rh28 Ge2 97.3(4)
C55 Rh28 Ge2 95.5(4)
Rh30 Rh28 Ge2 61.06(5)
Rh31 Rh28 Ge2 54.98(4)
Rh22 Rh28 Ge2 55.22(4)
C54 Rh28 Rh23 96.9(5)
C53 Rh28 Rh23 147.6(5)
C52 Rh28 Rh23 73.7(4)
C55 Rh28 Rh23 118.1(5)
Rh30 Rh28 Rh23 108.86(5)
Rh31 Rh28 Rh23 60.89(4)
Rh22 Rh28 Rh23 98.68(5)
Ge2 Rh28 Rh23 53.60(5)
C47 Rh29 C44 103.4(7)
C47 Rh29 C66 87.1(7)
C44 Rh29 C66 88.6(6)
C47 Rh29 C45 84.5(7)
C44 Rh29 C45 84.1(6)
C66 Rh29 C45 167.3(6)
C47 Rh29 Rh25 149.0(6)
C44 Rh29 Rh25 45.6(5)
C66 Rh29 Rh25 91.1(5)
C45 Rh29 Rh25 91.2(4)
C47 Rh29 Rh27 128.9(6)
C44 Rh29 Rh27 88.0(4)
C66 Rh29 Rh27 42.9(5)
C45 Rh29 Rh27 146.6(5)
Rh25 Rh29 Rh27 61.04(4)
C47 Rh29 Rh24 127.1(6)
C44 Rh29 Rh24 84.2(5)
C66 Rh29 Rh24 145.8(5)
C45 Rh29 Rh24 43.7(5)
Rh25 Rh29 Rh24 60.49(4)
Rh27 Rh29 Rh24 103.29(5)
C47 Rh29 Ge2 150.1(6)
C44 Rh29 Ge2 106.5(5)
C66 Rh29 Ge2 95.1(5)
C45 Rh29 Ge2 96.9(5)
Rh25 Rh29 Ge2 60.89(5)
Rh27 Rh29 Ge2 54.55(5)
Rh24 Rh29 Ge2 55.66(5)
C47 Rh29 Rh31 100.0(6)
C44 Rh29 Rh31 144.3(5)
C66 Rh29 Rh31 119.3(4)
C45 Rh29 Rh31 71.7(4)
Rh25 Rh29 Rh31 107.67(5)
Rh27 Rh29 Rh31 97.83(5)
Rh24 Rh29 Rh31 60.15(4)
Ge2 Rh29 Rh31 53.11(4)
C51 Rh30 C53 104.4(7)
C51 Rh30 C64 83.7(8)
C53 Rh30 C64 83.4(7)
C51 Rh30 C49 88.3(7)
C53 Rh30 C49 89.1(7)
C64 Rh30 C49 167.3(6)
C51 Rh30 Rh28 151.5(6)
C53 Rh30 Rh28 47.1(5)
C64 Rh30 Rh28 89.6(5)
C49 Rh30 Rh28 92.7(4)
C51 Rh30 Rh22 125.1(6)
C53 Rh30 Rh22 86.7(5)
C64 Rh30 Rh22 43.6(5)
C49 Rh30 Rh22 146.3(5)
Rh28 Rh30 Rh22 60.65(4)
C51 Rh30 Rh31 130.9(6)
C53 Rh30 Rh31 86.9(5)
C64 Rh30 Rh31 145.4(5)
C49 Rh30 Rh31 43.5(5)
Rh28 Rh30 Rh31 60.23(4)
Rh22 Rh30 Rh31 102.86(5)
C51 Rh30 Ge2 147.3(5)
C53 Rh30 Ge2 108.2(5)
C64 Rh30 Ge2 97.2(5)
C49 Rh30 Ge2 94.9(5)
Rh28 Rh30 Ge2 61.02(5)
Rh22 Rh30 Ge2 55.32(4)
Rh31 Rh30 Ge2 54.82(4)
C51 Rh30 Rh27 95.8(5)
C53 Rh30 Rh27 148.4(5)
C64 Rh30 Rh27 74.8(5)
C49 Rh30 Rh27 116.0(4)
Rh28 Rh30 Rh27 109.18(5)
Rh22 Rh30 Rh27 61.73(4)
Rh31 Rh30 Rh27 98.11(5)
Ge2 Rh30 Rh27 53.74(5)
C48 Rh31 C49 101.6(7)
C48 Rh31 C52 93.0(7)
C49 Rh31 C52 95.8(7)
C48 Rh31 Ge2 140.7(5)
C49 Rh31 Ge2 108.0(5)
C52 Rh31 Ge2 108.8(5)
C48 Rh31 Rh28 138.4(5)
C49 Rh31 Rh28 96.0(5)
C52 Rh31 Rh28 47.6(5)
Ge2 Rh31 Rh28 63.58(5)
C48 Rh31 Rh30 150.6(6)
C49 Rh31 Rh30 49.0(5)
C52 Rh31 Rh30 91.5(5)
Ge2 Rh31 Rh30 63.41(5)
Rh28 Rh31 Rh30 59.03(4)
C48 Rh31 Rh24 83.4(5)
C49 Rh31 Rh24 130.5(5)
C52 Rh31 Rh24 133.4(5)
Ge2 Rh31 Rh24 57.74(5)
Rh28 Rh31 Rh24 112.61(5)
Rh30 Rh31 Rh24 113.72(5)
C48 Rh31 Rh23 101.1(6)
C49 Rh31 Rh23 156.1(5)
C52 Rh31 Rh23 75.7(5)
Ge2 Rh31 Rh23 56.14(5)
Rh28 Rh31 Rh23 61.72(4)
Rh30 Rh31 Rh23 108.18(5)
Rh24 Rh31 Rh23 59.73(4)
C48 Rh31 Rh29 103.6(5)
C49 Rh31 Rh29 73.5(5)
C52 Rh31 Rh29 161.7(5)
Ge2 Rh31 Rh29 62.45(5)
Rh28 Rh31 Rh29 117.56(5)
Rh30 Rh31 Rh29 70.28(5)
Rh24 Rh31 Rh29 57.70(4)
Rh23 Rh31 Rh29 108.01(5)
C62 Rh32 C59 102.7(8)
C62 Rh32 C63 89.3(7)
C59 Rh32 C63 85.8(7)
C62 Rh32 C61 82.5(7)
C59 Rh32 C61 85.4(7)
C63 Rh32 C61 166.4(7)
C62 Rh32 Rh21 147.9(6)
C59 Rh32 Rh21 45.3(5)
C63 Rh32 Rh21 89.7(4)
C61 Rh32 Rh21 91.5(4)
C62 Rh32 Rh26 124.7(6)
C59 Rh32 Rh26 84.9(5)
C63 Rh32 Rh26 146.0(5)
C61 Rh32 Rh26 43.1(4)
Rh21 Rh32 Rh26 61.10(4)
C62 Rh32 Rh23 132.0(6)
C59 Rh32 Rh23 86.3(5)
C63 Rh32 Rh23 43.9(5)
C61 Rh32 Rh23 145.5(4)
Rh21 Rh32 Rh23 59.77(4)
Rh26 Rh32 Rh23 102.88(5)
C62 Rh32 Ge2 150.6(6)
C59 Rh32 Ge2 106.5(5)
C63 Rh32 Ge2 96.2(5)
C61 Rh32 Ge2 96.3(4)
Rh21 Rh32 Ge2 61.27(5)
Rh26 Rh32 Ge2 55.74(4)
Rh23 Rh32 Ge2 54.60(5)
C62 Rh32 Rh24 101.1(6)
C59 Rh32 Rh24 146.1(5)
C63 Rh32 Rh24 70.6(5)
C61 Rh32 Rh24 121.6(4)
Rh21 Rh32 Rh24 108.77(5)
Rh26 Rh32 Rh24 100.97(5)
Rh23 Rh32 Rh24 59.82(4)
Ge2 Rh32 Rh24 54.62(4)
C62 Rh32 Rh25 96.6(6)
C59 Rh32 Rh25 143.7(5)
C63 Rh32 Rh25 125.3(5)
C61 Rh32 Rh25 66.8(4)
Rh21 Rh32 Rh25 109.96(5)
Rh26 Rh32 Rh25 58.86(4)
Rh23 Rh32 Rh25 103.24(5)
Ge2 Rh32 Rh25 56.88(5)
Rh24 Rh32 Rh25 54.81(4)
O41 C41 Rh25 177.6(18)
O42 C42 Rh27 137.2(13)
O42 C42 Rh25 134.0(13)
Rh27 C42 Rh25 88.7(6)
O43 C43 Rh24 142.5(14)
O43 C43 Rh25 130.3(13)
Rh24 C43 Rh25 86.6(6)
O44 C44 Rh25 137.6(13)
O44 C44 Rh29 134.6(13)
Rh25 C44 Rh29 87.6(6)
O45 C45 Rh24 137.6(13)
O45 C45 Rh29 132.9(13)
Rh24 C45 Rh29 89.2(6)
O46 C46 Rh24 178.2(17)
O47 C47 Rh29 175.6(17)
O48 C48 Rh31 176.8(16)
O49 C49 Rh31 141.6(14)
O49 C49 Rh30 130.7(13)
Rh31 C49 Rh30 87.5(6)
O50 C50 Rh23 175.6(17)
O51 C51 Rh30 174.1(18)
O52 C52 Rh31 138.8(13)
O52 C52 Rh28 132.8(13)
Rh31 C52 Rh28 88.2(6)
O53 C53 Rh30 137.4(13)
O53 C53 Rh28 136.0(13)
Rh30 C53 Rh28 86.5(6)
O54 C54 Rh28 178.0(16)
O55 C55 Rh22 143.8(14)
O55 C55 Rh28 128.7(13)
Rh22 C55 Rh28 87.1(7)
O56 C56 Rh21 175.1(18)
O57 C57 Rh22 176.4(16)
O58 C58 Rh26 136.2(14)
O58 C58 Rh21 134.2(15)
Rh26 C58 Rh21 89.2(7)
O59 C59 Rh21 135.2(14)
O59 C59 Rh32 135.3(14)
Rh21 C59 Rh32 89.4(7)
O60 C60 Rh26 175.3(16)
O61 C61 Rh26 140.9(13)
O61 C61 Rh32 131.7(13)
Rh26 C61 Rh32 86.9(6)
O62 C62 Rh32 176.1(17)
O63 C63 Rh23 137.3(13)
O63 C63 Rh32 133.1(13)
Rh23 C63 Rh32 89.1(7)
O64 C64 Rh22 138.9(14)
O64 C64 Rh30 132.6(14)
Rh22 C64 Rh30 88.0(7)
O65 C65 Rh27 177.1(16)
O66 C66 Rh27 137.5(13)
O66 C66 Rh29 132.6(12)
Rh27 C66 Rh29 89.8(7)
O67 C67 Rh23 144.3(13)
O67 C67 Rh21 130.0(12)
Rh23 C67 Rh21 85.6(7)
C102 N1 C100 109.1(13)
C102 N1 C104 109.0(13)
C100 N1 C104 111.1(14)
C102 N1 C106 112.4(13)
C100 N1 C106 106.5(13)
C104 N1 C106 108.8(13)
C101 C100 N1 114.3(14)
C103 C102 N1 115.0(14)
C105 C104 N1 115.2(15)
C107 C106 N1 115.0(14)
C200 N2 C206 106.3(13)
C200 N2 C202 111.6(14)
C206 N2 C202 111.7(15)
C200 N2 C204 110.7(16)
C206 N2 C204 111.2(13)
C202 N2 C204 105.4(13)
N2 C200 C201 114.0(15)
C203 C202 N2 114.0(14)
C205 C204 N2 114.4(15)
N2 C206 C207 115.9(15)
C306 N3 C302 112.6(16)
C306 N3 C304 112.3(16)
C302 N3 C304 105.5(15)
C306 N3 C300 105.7(15)
C302 N3 C300 110.6(15)
C304 N3 C300 110.1(16)
N3 C300 C301 114.2(17)
N3 C302 C303 114.0(17)
C305 C304 N3 115.4(19)
N3 C306 C307 116.0(17)
C400 N4 C404 110.1(15)
C400 N4 C402 112.8(14)
C404 N4 C402 107.6(13)
C400 N4 C406 106.0(13)
C404 N4 C406 111.4(14)
C402 N4 C406 108.9(15)
N4 C400 C401 115.7(16)
C403 C402 N4 116.0(15)
C405 C404 N4 115.3(15)
C407 C406 N4 116.0(17)
C504 N5 C506 106.0(13)
C504 N5 C500 111.3(13)
C506 N5 C500 111.3(14)
C504 N5 C502 112.0(15)
C506 N5 C502 110.3(15)
C500 N5 C502 106.1(14)
N5 C500 C501 115.7(14)
C503 C502 N5 115.3(17)
N5 C504 C505 114.9(16)
C507 C506 N5 115.9(15)
C606 N6 C600 111.1(16)
C606 N6 C604 112.8(16)
C600 N6 C604 106.0(14)
C606 N6 C602 105.3(13)
C600 N6 C602 110.9(17)
C604 N6 C602 110.8(15)
C601 C600 N6 114.8(16)
C603 C602 N6 115.4(17)
C605 C604 N6 113.6(15)
N6 C606 C607 113.0(18)
C702 N7 C706 105.0(13)
C702 N7 C704 111.5(13)
C706 N7 C704 111.6(13)
C702 N7 C700 111.1(13)
C706 N7 C700 112.0(13)
C704 N7 C700 105.8(13)
N7 C700 C701 113.6(15)
N7 C702 C703 114.8(14)
C705 C704 N7 114.6(15)
N7 C706 C707 115.1(14)
C800 N8 C802 112.7(14)
C800 N8 C804 113.2(13)
C802 N8 C804 104.7(12)
C800 N8 C806 105.5(13)
C802 N8 C806 110.2(13)
C804 N8 C806 110.7(13)
N8 C800 C801 113.5(15)
N8 C802 C803 114.0(15)
C805 C804 N8 115.0(14)
C807 C806 N8 115.8(14)
N900 C901 C902 178(2)
N910 C911 C912 177(3)
N920 C921 C922 176(2)
N930 C931 C932 171(9)
N940 C941 C942 173(4)

loop_
_geom_bond_atom_site_label_1
_geom_bond_atom_site_label_2
_geom_bond_distance
Ge1 Rh10 2.645(2)
Ge1 Rh9 2.656(2)
Ge1 Rh5 2.6666(19)
Ge1 Rh3 2.6677(19)
Ge1 Rh4 2.6751(19)
Ge1 Rh6 2.6924(19)
Ge1 Rh2 2.882(2)
Ge1 Rh8 2.893(2)
Ge1 Rh12 2.907(2)
Ge1 Rh7 2.918(2)
Ge1 Rh1 2.922(2)
Ge1 Rh11 2.929(2)
Rh1 C14 1.900(16)
Rh1 C13 2.042(17)
Rh1 C15 2.092(17)
Rh1 C12 2.171(17)
Rh1 Rh8 2.8244(17)
Rh1 Rh9 2.8429(17)
Rh1 Rh4 2.8633(18)
Rh1 Rh5 2.9657(18)
Rh2 C25 1.864(17)
Rh2 C4 2.012(17)
Rh2 C21 2.058(17)
Rh2 C26 2.43(2)
Rh2 Rh11 2.8078(17)
Rh2 Rh10 2.8506(17)
Rh2 Rh6 2.8544(18)
Rh2 Rh4 2.9764(18)
Rh3 C7 1.871(18)
Rh3 C1 1.948(16)
Rh3 C8 1.969(16)
Rh3 Rh7 2.8438(18)
Rh3 Rh12 2.8650(18)
Rh3 Rh6 2.9158(17)
Rh3 Rh9 2.9493(18)
Rh3 Rh11 2.9677(18)
Rh4 C18 1.907(18)
Rh4 C24 1.938(16)
Rh4 C15 1.998(15)
Rh4 Rh8 2.8392(18)
Rh4 Rh10 2.9320(18)
Rh4 Rh5 2.9452(17)
Rh5 C17 1.868(17)
Rh5 C19 1.950(17)
Rh5 C16 1.973(16)
Rh5 Rh12 2.8435(18)
Rh5 Rh7 2.8763(17)
Rh5 Rh10 2.9372(17)
Rh6 C9 1.867(18)
Rh6 C26 1.892(18)
Rh6 C3 1.989(16)
Rh6 Rh11 2.8675(18)
Rh6 Rh9 2.9505(18)
Rh6 Rh8 2.9979(17)
Rh7 C5 1.893(17)
Rh7 C22 2.050(16)
Rh7 C19 2.099(16)
Rh7 C1 2.156(16)
Rh7 Rh12 2.8208(18)
Rh7 Rh10 2.9715(18)
Rh8 C23 1.887(17)
Rh8 C13 2.029(16)
Rh8 C11 2.087(17)
Rh8 C24 2.197(16)
Rh8 Rh9 2.8573(18)
Rh9 C10 1.871(19)
Rh9 C11 1.992(17)
Rh9 C12 2.007(17)
Rh9 Rh12 2.9512(18)
Rh10 C20 1.876(18)
Rh10 C6 1.937(17)
Rh10 C21 2.005(17)
Rh10 Rh11 2.8595(18)
Rh11 C2 1.893(17)
Rh11 C4 2.007(16)
Rh11 C3 2.081(17)
Rh11 C6 2.179(18)
Rh12 C27 1.89(2)
Rh12 C22 2.010(16)
Rh12 C8 2.105(17)
Rh12 C16 2.195(16)
C1 O1 1.17(2)
C2 O2 1.14(2)
C3 O3 1.19(2)
C4 O4 1.21(2)
C5 O5 1.15(2)
C6 O6 1.19(2)
C7 O7 1.17(2)
C8 O8 1.20(2)
C9 O9 1.17(2)
C10 O10 1.16(2)
C11 O11 1.17(2)
C12 O12 1.15(2)
C13 O13 1.19(2)
C14 O14 1.14(2)
C15 O15 1.19(2)
C16 O16 1.163(19)
C17 O17 1.15(2)
C18 O18 1.13(2)
C19 O19 1.20(2)
C20 O20 1.15(2)
C21 O21 1.18(2)
C22 O22 1.19(2)
C23 O23 1.16(2)
C24 O24 1.18(2)
C25 O25 1.16(2)
C26 O26 1.19(2)
C27 O27 1.13(3)
Ge2 Rh23 2.647(2)
Ge2 Rh27 2.647(2)
Ge2 Rh31 2.6499(19)
Ge2 Rh22 2.6647(19)
Ge2 Rh26 2.6849(19)
Ge2 Rh24 2.706(2)
Ge2 Rh28 2.898(2)
Ge2 Rh32 2.899(2)
Ge2 Rh30 2.899(2)
Ge2 Rh21 2.909(2)
Ge2 Rh25 2.915(2)
Ge2 Rh29 2.937(2)
Rh21 C56 1.909(18)
Rh21 C59 1.995(17)
Rh21 C58 2.089(17)
Rh21 C67 2.207(17)
Rh21 Rh32 2.8079(17)
Rh21 Rh23 2.8303(17)
Rh21 Rh26 2.8727(17)
Rh21 Rh22 2.9784(18)
Rh22 C57 1.874(17)
Rh22 C55 1.954(17)
Rh22 C64 1.960(17)
Rh22 Rh30 2.8397(18)
Rh22 Rh28 2.8514(18)
Rh22 Rh26 2.9296(18)
Rh22 Rh27 2.9755(17)
Rh23 C50 1.902(18)
Rh23 C67 1.947(16)
Rh23 C63 1.990(17)
Rh23 Rh32 2.8716(17)
Rh23 Rh24 2.9280(17)
Rh23 Rh31 2.9474(18)
Rh23 Rh28 2.9708(17)
Rh24 C46 1.912(17)
Rh24 C43 1.949(16)
Rh24 C45 1.973(17)
Rh24 Rh25 2.8560(18)
Rh24 Rh29 2.8576(18)
Rh24 Rh31 2.9321(18)
Rh24 Rh32 2.9963(18)
Rh25 C41 1.878(18)
Rh25 C44 2.012(17)
Rh25 C42 2.096(16)
Rh25 C43 2.208(17)
Rh25 Rh29 2.8120(17)
Rh25 Rh27 2.8684(17)
Rh25 Rh26 2.9842(17)
Rh25 Rh32 3.1970(18)
Rh26 C60 1.884(17)
Rh26 C61 1.944(17)
Rh26 C58 1.999(18)
Rh26 Rh32 2.8435(18)
Rh26 Rh27 2.9225(18)
Rh27 C65 1.879(17)
Rh27 C66 1.931(17)
Rh27 C42 2.007(16)
Rh27 Rh29 2.8360(17)
Rh27 Rh30 2.9573(17)
Rh28 C54 1.888(17)
Rh28 C53 2.062(16)
Rh28 C52 2.098(17)
Rh28 C55 2.178(17)
Rh28 Rh30 2.8072(18)
Rh28 Rh31 2.8419(17)
Rh29 C47 1.913(18)
Rh29 C44 2.049(16)
Rh29 C66 2.084(17)
Rh29 C45 2.093(16)
Rh29 Rh31 2.9888(17)
Rh30 C51 1.912(19)
Rh30 C53 2.036(16)
Rh30 C64 2.123(18)
Rh30 C49 2.158(16)
Rh30 Rh31 2.8562(18)
Rh31 C48 1.898(17)
Rh31 C49 1.969(17)
Rh31 C52 1.985(16)
Rh32 C62 1.894(18)
Rh32 C59 1.996(18)
Rh32 C63 2.101(17)
Rh32 C61 2.183(16)
C41 O41 1.16(2)
C42 O42 1.18(2)
C43 O43 1.18(2)
C44 O44 1.20(2)
C45 O45 1.19(2)
C46 O46 1.11(2)
C47 O47 1.13(2)
C48 O48 1.14(2)
C49 O49 1.16(2)
C50 O50 1.13(2)
C51 O51 1.12(2)
C52 O52 1.18(2)
C53 O53 1.17(2)
C54 O54 1.17(2)
C55 O55 1.20(2)
C56 O56 1.13(2)
C57 O57 1.15(2)
C58 O58 1.17(2)
C59 O59 1.23(2)
C60 O60 1.14(2)
C61 O61 1.19(2)
C62 O62 1.14(2)
C63 O63 1.17(2)
C64 O64 1.19(2)
C65 O65 1.15(2)
C66 O66 1.24(2)
C67 O67 1.19(2)
N1 C102 1.52(2)
N1 C100 1.53(2)
N1 C104 1.53(2)
N1 C106 1.54(2)
C100 C101 1.50(2)
C102 C103 1.51(3)
C104 C105 1.51(3)
C106 C107 1.53(2)
N2 C200 1.50(2)
N2 C206 1.51(2)
N2 C202 1.53(2)
N2 C204 1.55(2)
C200 C201 1.53(2)
C202 C203 1.53(2)
C204 C205 1.51(3)
C206 C207 1.54(3)
N3 C306 1.48(3)
N3 C302 1.50(2)
N3 C304 1.52(3)
N3 C300 1.53(2)
C300 C301 1.55(3)
C302 C303 1.54(3)
C304 C305 1.51(3)
C306 C307 1.56(3)
N4 C400 1.51(2)
N4 C404 1.53(2)
N4 C402 1.53(2)
N4 C406 1.55(2)
C400 C401 1.52(3)
C402 C403 1.52(3)
C404 C405 1.49(3)
C406 C407 1.49(3)
N5 C504 1.50(2)
N5 C506 1.52(2)
N5 C500 1.52(2)
N5 C502 1.53(2)
C500 C501 1.53(3)
C502 C503 1.49(3)
C504 C505 1.55(3)
C506 C507 1.50(3)
N6 C606 1.50(3)
N6 C600 1.53(2)
N6 C604 1.53(2)
N6 C602 1.53(2)
C600 C601 1.51(3)
C602 C603 1.53(3)
C604 C605 1.52(3)
C606 C607 1.53(3)
N7 C702 1.51(2)
N7 C706 1.51(2)
N7 C704 1.52(2)
N7 C700 1.53(2)
C700 C701 1.53(2)
C702 C703 1.52(3)
C704 C705 1.52(3)
C706 C707 1.53(3)
N8 C800 1.51(2)
N8 C802 1.52(2)
N8 C804 1.52(2)
N8 C806 1.54(2)
C800 C801 1.54(3)
C802 C803 1.53(2)
C804 C805 1.51(3)
C806 C807 1.52(3)
N900 C901 1.13(3)
C901 C902 1.47(3)
N910 C911 1.12(3)
C911 C912 1.43(3)
N920 C921 1.13(3)
C921 C922 1.45(3)
N930 C931 1.21(2)
C931 C932 1.40(2)
N940 C941 1.186(19)
C941 C942 1.409(19)

loop_
_geom_torsion_atom_site_label_1
_geom_torsion_atom_site_label_2
_geom_torsion_atom_site_label_3
_geom_torsion_atom_site_label_4
_geom_torsion
C9 Rh6 C26 O26 14(3)
C3 Rh6 C26 O26 -82(3)
Ge1 Rh6 C26 O26 166(3)
Rh2 Rh6 C26 O26 -168(4)
Rh11 Rh6 C26 O26 -128(3)
Rh3 Rh6 C26 O26 -141(2)
Rh9 Rh6 C26 O26 101(3)
Rh8 Rh6 C26 O26 119(3)
C9 Rh6 C26 Rh2 -178.6(6)
C3 Rh6 C26 Rh2 86.3(6)
Ge1 Rh6 C26 Rh2 -26.5(6)
Rh11 Rh6 C26 Rh2 39.7(5)
Rh3 Rh6 C26 Rh2 27(2)
Rh9 Rh6 C26 Rh2 -91.4(7)
Rh8 Rh6 C26 Rh2 -73.1(4)
C102 N1 C100 C101 -69.3(18)
C104 N1 C100 C101 50.9(19)
C106 N1 C100 C101 169.2(14)
C100 N1 C102 C103 -173.8(16)
C104 N1 C102 C103 65(2)
C106 N1 C102 C103 -56(2)
C102 N1 C104 C105 -180.0(15)
C100 N1 C104 C105 59.8(19)
C106 N1 C104 C105 -57(2)
C102 N1 C106 C107 -52(2)
C100 N1 C106 C107 67(2)
C104 N1 C106 C107 -172.9(17)
C206 N2 C200 C201 -179.3(16)
C202 N2 C200 C201 -57(2)
C204 N2 C200 C201 60(2)
C200 N2 C202 C203 -54(2)
C206 N2 C202 C203 65(2)
C204 N2 C202 C203 -174.2(16)
C200 N2 C204 C205 54(2)
C206 N2 C204 C205 -64(2)
C202 N2 C204 C205 175.0(17)
C200 N2 C206 C207 -176.5(16)
C202 N2 C206 C207 61.5(19)
C204 N2 C206 C207 -56(2)
C306 N3 C300 C301 -178.4(17)
C302 N3 C300 C301 59(2)
C304 N3 C300 C301 -57(2)
C306 N3 C302 C303 -55(2)
C304 N3 C302 C303 -178.2(17)
C300 N3 C302 C303 63(2)
C306 N3 C304 C305 62(2)
C302 N3 C304 C305 -174.5(18)
C300 N3 C304 C305 -55(2)
C302 N3 C306 C307 -52(2)
C304 N3 C306 C307 67(2)
C300 N3 C306 C307 -172.9(17)
C404 N4 C400 C401 64(2)
C402 N4 C400 C401 -56(2)
C406 N4 C400 C401 -175.5(17)
C400 N4 C402 C403 -57(2)
C404 N4 C402 C403 -178.8(16)
C406 N4 C402 C403 60(2)
C400 N4 C404 C405 53(2)
C402 N4 C404 C405 176.5(16)
C406 N4 C404 C405 -64(2)
C400 N4 C406 C407 178.8(19)
C404 N4 C406 C407 -61(2)
C402 N4 C406 C407 57(2)
C504 N5 C500 C501 53(2)
C506 N5 C500 C501 -65(2)
C502 N5 C500 C501 175.4(17)
C504 N5 C502 C503 -63(2)
C506 N5 C502 C503 55(2)
C500 N5 C502 C503 175.7(18)
C506 N5 C504 C505 -177.9(17)
C500 N5 C504 C505 61(2)
C502 N5 C504 C505 -58(2)
C504 N5 C506 C507 178.5(16)
C500 N5 C506 C507 -60(2)
C502 N5 C506 C507 57(2)
C606 N6 C600 C601 61(3)
C604 N6 C600 C601 -176(2)
C602 N6 C600 C601 -56(3)
C606 N6 C602 C603 -175.2(17)
C600 N6 C602 C603 -55(2)
C604 N6 C602 C603 62(2)
C606 N6 C604 C605 -52(2)
C600 N6 C604 C605 -173.4(19)
C602 N6 C604 C605 66(2)
C600 N6 C606 C607 65(2)
C604 N6 C606 C607 -54(2)
C602 N6 C606 C607 -174.5(17)
C702 N7 C700 C701 64.9(18)
C706 N7 C700 C701 -52.2(19)
C704 N7 C700 C701 -174.0(15)
C706 N7 C702 C703 -173.7(15)
C704 N7 C702 C703 -53(2)
C700 N7 C702 C703 65.0(18)
C702 N7 C704 C705 -60.4(19)
C706 N7 C704 C705 57(2)
C700 N7 C704 C705 178.7(15)
C702 N7 C706 C707 -176.7(14)
C704 N7 C706 C707 62.4(19)
C700 N7 C706 C707 -56.0(19)
C802 N8 C800 C801 -68(2)
C804 N8 C800 C801 51(2)
C806 N8 C800 C801 171.9(17)
C800 N8 C802 C803 -58(2)
C804 N8 C802 C803 178.9(15)
C806 N8 C802 C803 59.8(19)
C800 N8 C804 C805 57(2)
C802 N8 C804 C805 -179.7(15)
C806 N8 C804 C805 -61.0(19)
C800 N8 C806 C807 176.6(16)
C802 N8 C806 C807 55(2)
C804 N8 C806 C807 -61(2)
